data_7707552
loop_
_publ_author_name
'Alshamrani, Abdullah Fahad A.'
'Santoro, Orlando'
'Prior, Timothy J.'
'Alamri, Mohammed A.'
'Stasiuk, Graeme J.'
'Elsegood, Mark R. J.'
'Redshaw, Carl'

_publ_section_title
;
 Scandium calix[<i>n</i>]arenes (<i>n</i> = 4, 6, 8): structural,
 cytotoxicity and ring opening polymerization studies.
;
_journal_issue 24
_journal_name_full 'Dalton transactions (Cambridge, England : 2003)'
_journal_page_first 8302
_journal_page_last 8306
_journal_paper_doi 10.1039/d1dt01330k
_journal_volume 50
_journal_year 2021
_chemical_formula_moiety
;
 2(C137 H163.50 N3 Na0.50 O13 Sc4), 7(C2 H3 N) [+ 10 MeCN]
;
_chemical_formula_sum 'C288 H348 N13 Na O26 Sc8'
_chemical_formula_weight 4790.44
_space_group_crystal_system orthorhombic
_space_group_IT_number 29
_space_group_name_Hall 'P 2c -2ac'
_space_group_name_H-M_alt 'P c a 21'
_atom_sites_solution_hydrogens geom
_audit_creation_method SHELXL-2018/3
_audit_update_record
;
2021-03-29 deposited with the CCDC.	2021-06-01 downloaded from the CCDC.
;
_cell_angle_alpha 90
_cell_angle_beta 90
_cell_angle_gamma 90
_cell_formula_units_Z 2
_cell_length_a 22.5075(10)
_cell_length_b 20.1830(11)
_cell_length_c 32.9663(19)
_cell_measurement_reflns_used 4131
_cell_measurement_temperature 100(2)
_cell_measurement_theta_max 41.5610
_cell_measurement_theta_min 2.9370
_cell_volume 14975.6(14)
_computing_cell_refinement 'CrysAlisPro 1.171.40.82a (Rigaku OD, 2020)'
_computing_data_collection 'CrysAlisPro 1.171.40.82a (Rigaku OD, 2020)'
_computing_data_reduction 'CrysAlisPro 1.171.40.82a (Rigaku OD, 2020)'
_computing_structure_refinement 'SHELXL-2018/3 (Sheldrick, 2018)'
_computing_structure_solution 'SHELXT 2018/2 (Sheldrick, 2018)'
_diffrn_ambient_temperature 100(2)
_diffrn_detector_area_resol_mean 10.000
_diffrn_measured_fraction_theta_full 0.995
_diffrn_measured_fraction_theta_max 0.995
_diffrn_measurement_device_type 'XtaLAB AFC11 (RCD3): quarter-chi single'
_diffrn_measurement_method \w-scans
_diffrn_radiation_type CuK\a
_diffrn_radiation_wavelength 1.54178
_diffrn_reflns_av_R_equivalents 0.1416
_diffrn_reflns_av_unetI/netI 0.1500
_diffrn_reflns_Laue_measured_fraction_full 0.995
_diffrn_reflns_Laue_measured_fraction_max 0.995
_diffrn_reflns_limit_h_max 20
_diffrn_reflns_limit_h_min -21
_diffrn_reflns_limit_k_max 19
_diffrn_reflns_limit_k_min -19
_diffrn_reflns_limit_l_max 31
_diffrn_reflns_limit_l_min -31
_diffrn_reflns_number 45391
_diffrn_reflns_point_group_measured_fraction_full 0.961
_diffrn_reflns_point_group_measured_fraction_max 0.961
_diffrn_reflns_theta_full 47.837
_diffrn_reflns_theta_max 47.837
_diffrn_reflns_theta_min 6.436
_diffrn_source 'Rotating-anode X-ray tube'
_exptl_absorpt_coefficient_mu 1.942
_exptl_absorpt_correction_T_max 1.000
_exptl_absorpt_correction_T_min 0.61391
_exptl_absorpt_correction_type multi-scan
_exptl_absorpt_process_details
;
CrysAlisPro 1.171.40.82a (Rigaku Oxford Diffraction, 2020)
Empirical absorption correction using spherical harmonics,
implemented in SCALE3 ABSPACK scaling algorithm.
;
_exptl_crystal_colour colourless
_exptl_crystal_density_diffrn 1.062
_exptl_crystal_description plate
_exptl_crystal_F_000 5108
_exptl_crystal_size_max 0.070
_exptl_crystal_size_mid 0.060
_exptl_crystal_size_min 0.020
_refine_diff_density_max 0.352
_refine_diff_density_min -0.395
_refine_diff_density_rms 0.061
_refine_ls_abs_structure_details
;
 Flack x determined using 2134 quotients [(I+)-(I-)]/[(I+)+(I-)]
 (Parsons, Flack and Wagner, Acta Cryst. B69 (2013) 249-259).
;
_refine_ls_abs_structure_Flack -0.001(17)
_refine_ls_extinction_method none
_refine_ls_goodness_of_fit_ref 0.995
_refine_ls_hydrogen_treatment constr
_refine_ls_matrix_type full
_refine_ls_number_parameters 1273
_refine_ls_number_reflns 13389
_refine_ls_number_restraints 1373
_refine_ls_restrained_S_all 0.947
_refine_ls_R_factor_all 0.1528
_refine_ls_R_factor_gt 0.0927
_refine_ls_shift/su_max 0.003
_refine_ls_shift/su_mean 0.000
_refine_ls_structure_factor_coef Fsqd
_refine_ls_weighting_details 'w=1/[\s^2^(Fo^2^)+(0.1553P)^2^] where P=(Fo^2^+2Fc^2^)/3'
_refine_ls_weighting_scheme calc
_refine_ls_wR_factor_gt 0.2276
_refine_ls_wR_factor_ref 0.2804
_reflns_Friedel_coverage 0.886
_reflns_Friedel_fraction_full 0.925
_reflns_Friedel_fraction_max 0.925
_reflns_number_gt 7759
_reflns_number_total 13389
_reflns_threshold_expression 'I > 2\s(I)'
_cod_data_source_file d1dt01330k2.cif
_cod_data_source_block 4
_cod_depositor_comments 'Adding full bibliography for 7707550--7707558.cif.'
_cod_database_code 7707552
_platon_squeeze_void_probe_radius 1.20
_shelx_shelxl_version_number 2018/3
_shelx_space_group_comment
;
The symmetry employed for this shelxl refinement is uniquely defined
by the following loop, which should always be used as a source of
symmetry information in preference to the above space-group names.
They are only intended as comments.
;

loop_
_space_group_symop_operation_xyz
'x, y, z'
'-x, -y, z+1/2'
'x+1/2, -y, z'
'-x+1/2, y, z+1/2'

loop_
_atom_site_label
_atom_site_type_symbol
_atom_site_fract_x
_atom_site_fract_y
_atom_site_fract_z
_atom_site_U_iso_or_equiv
_atom_site_adp_type
_atom_site_occupancy
_atom_site_site_symmetry_order
_atom_site_calc_flag
_atom_site_refinement_flags_posn
_atom_site_refinement_flags_adp
_atom_site_refinement_flags_occupancy
_atom_site_disorder_assembly
_atom_site_disorder_group
C1 C 0.2990(8) 0.9421(9) 0.5949(6) 0.056(5) Uani 1 1 d . . . . .
C2 C 0.2471(8) 0.9683(9) 0.5785(7) 0.060(5) Uani 1 1 d . . . . .
C3 C 0.2185(8) 1.0190(9) 0.6029(7) 0.063(5) Uani 1 1 d . . . . .
H3 H 0.183516 1.039815 0.592922 0.076 Uiso 1 1 calc R U . . .
C4 C 0.2412(10) 1.0379(10) 0.6406(7) 0.076(6) Uani 1 1 d . . . . .
C5 C 0.2927(8) 1.0070(9) 0.6535(6) 0.057(5) Uani 1 1 d . . . . .
H5 H 0.308725 1.019928 0.678944 0.068 Uiso 1 1 calc R U . . .
C6 C 0.3229(8) 0.9580(9) 0.6315(6) 0.054(4) Uani 1 1 d . . . . .
C7 C 0.2134(10) 1.0943(12) 0.6661(8) 0.090(3) Uiso 1 1 d . U . . .
C8 C 0.1925(13) 1.0670(14) 0.7057(9) 0.128(2) Uiso 1 1 d . U . . .
H8A H 0.226172 1.047262 0.720209 0.192 Uiso 1 1 calc R U . . .
H8B H 0.175441 1.102732 0.722096 0.192 Uiso 1 1 calc R U . . .
H8C H 0.162242 1.032979 0.700844 0.192 Uiso 1 1 calc R U . . .
C9 C 0.2586(13) 1.1473(14) 0.6749(10) 0.128(2) Uiso 1 1 d . U . . .
H9A H 0.292633 1.127625 0.689074 0.192 Uiso 1 1 calc R U . . .
H9B H 0.272099 1.167100 0.649376 0.192 Uiso 1 1 calc R U . . .
H9C H 0.240676 1.181540 0.692016 0.192 Uiso 1 1 calc R U . . .
C10 C 0.1616(12) 1.1240(14) 0.6445(10) 0.128(2) Uiso 1 1 d . U . . .
H10A H 0.174735 1.142076 0.618451 0.192 Uiso 1 1 calc R U . . .
H10B H 0.131473 1.089777 0.639874 0.192 Uiso 1 1 calc R U . . .
H10C H 0.144671 1.159531 0.661125 0.192 Uiso 1 1 calc R U . . .
C11 C 0.3781(8) 0.9216(10) 0.6452(7) 0.069(5) Uani 1 1 d . . . . .
H11A H 0.382473 0.927857 0.674870 0.083 Uiso 1 1 calc R U . . .
H11B H 0.372254 0.873669 0.640287 0.083 Uiso 1 1 calc R U . . .
C12 C 0.4618(9) 0.9038(10) 0.5967(6) 0.062(5) Uani 1 1 d . . . . .
C13 C 0.4335(9) 0.9421(10) 0.6256(6) 0.062(5) Uani 1 1 d . . . . .
C14 C 0.4588(9) 1.0011(10) 0.6361(6) 0.061(5) Uani 1 1 d . . . . .
H14 H 0.439794 1.026544 0.656628 0.073 Uiso 1 1 calc R U . . .
C15 C 0.5119(9) 1.0274(10) 0.6186(7) 0.074(6) Uani 1 1 d . . . . .
C16 C 0.5381(8) 0.9877(9) 0.5869(7) 0.066(5) Uani 1 1 d . . . . .
H16 H 0.573324 1.003272 0.574185 0.079 Uiso 1 1 calc R U . . .
C17 C 0.5137(8) 0.9267(9) 0.5737(6) 0.056(5) Uani 1 1 d . . . . .
C18 C 0.5376(10) 1.0917(12) 0.6350(8) 0.090(3) Uiso 1 1 d . U . . .
C19 C 0.4911(13) 1.1459(14) 0.6315(10) 0.128(2) Uiso 1 1 d . U . . .
H19A H 0.455880 1.133472 0.647221 0.192 Uiso 1 1 calc R U . . .
H19B H 0.507395 1.187502 0.642189 0.192 Uiso 1 1 calc R U . . .
H19C H 0.480161 1.151878 0.603008 0.192 Uiso 1 1 calc R U . . .
C20 C 0.5591(13) 1.0797(15) 0.6781(9) 0.128(2) Uiso 1 1 d . U . . .
H20A H 0.525382 1.067089 0.695251 0.192 Uiso 1 1 calc R U . . .
H20B H 0.588565 1.043874 0.678112 0.192 Uiso 1 1 calc R U . . .
H20C H 0.577299 1.120214 0.688743 0.192 Uiso 1 1 calc R U . . .
C21 C 0.5914(12) 1.1104(15) 0.6112(10) 0.128(2) Uiso 1 1 d . U . . .
H21A H 0.621238 1.075311 0.613466 0.192 Uiso 1 1 calc R U . . .
H21B H 0.580475 1.116329 0.582621 0.192 Uiso 1 1 calc R U . . .
H21C H 0.607709 1.151954 0.621802 0.192 Uiso 1 1 calc R U . . .
C22 C 0.5401(7) 0.8926(9) 0.5392(6) 0.056(4) Uani 1 1 d . . . . .
H22A H 0.530894 0.844734 0.541157 0.068 Uiso 1 1 calc R U . . .
H22B H 0.583863 0.897555 0.540507 0.068 Uiso 1 1 calc R U . . .
C23 C 0.4637(8) 0.8961(9) 0.4812(7) 0.060(5) Uani 1 1 d . . . . .
C24 C 0.5182(8) 0.9187(9) 0.4984(6) 0.051(4) Uani 1 1 d . . . . .
C25 C 0.5468(8) 0.9706(10) 0.4797(7) 0.064(5) Uani 1 1 d . . . . .
H25 H 0.581493 0.988496 0.491977 0.077 Uiso 1 1 calc R U . . .
C26 C 0.5269(8) 0.9972(10) 0.4440(7) 0.063(5) Uani 1 1 d . . . . .
C27 C 0.4719(9) 0.9743(10) 0.4294(8) 0.076(6) Uani 1 1 d . . . . .
H27 H 0.455790 0.995164 0.406049 0.091 Uiso 1 1 calc R U . . .
C28 C 0.4402(8) 0.9238(9) 0.4468(7) 0.056(5) Uani 1 1 d . . . . .
C29 C 0.5583(10) 1.0517(12) 0.4210(8) 0.090(3) Uiso 1 1 d . U . . .
C30 C 0.5199(12) 1.1103(14) 0.4114(10) 0.128(2) Uiso 1 1 d . U . . .
H30A H 0.505207 1.129859 0.436722 0.192 Uiso 1 1 calc R U . . .
H30B H 0.543146 1.143346 0.396505 0.192 Uiso 1 1 calc R U . . .
H30C H 0.486127 1.096060 0.394785 0.192 Uiso 1 1 calc R U . . .
C31 C 0.5781(12) 1.0260(14) 0.3801(10) 0.128(2) Uiso 1 1 d . U . . .
H31A H 0.603749 0.987203 0.383975 0.192 Uiso 1 1 calc R U . . .
H31B H 0.543264 1.013354 0.364101 0.192 Uiso 1 1 calc R U . . .
H31C H 0.600284 1.060640 0.365821 0.192 Uiso 1 1 calc R U . . .
C32 C 0.6137(12) 1.0742(15) 0.4447(10) 0.128(2) Uiso 1 1 d . U . . .
H32A H 0.638629 1.035624 0.450796 0.192 Uiso 1 1 calc R U . . .
H32B H 0.636425 1.105826 0.428278 0.192 Uiso 1 1 calc R U . . .
H32C H 0.601448 1.095437 0.470061 0.192 Uiso 1 1 calc R U . . .
C33 C 0.3801(7) 0.9056(9) 0.4307(7) 0.058(5) Uani 1 1 d . . . . .
H33A H 0.373496 0.857605 0.434855 0.070 Uiso 1 1 calc R U . . .
H33B H 0.379115 0.914240 0.401122 0.070 Uiso 1 1 calc R U . . .
C34 C 0.2967(7) 0.9184(9) 0.4831(6) 0.050(4) Uani 1 1 d . . . . .
C35 C 0.3294(8) 0.9444(9) 0.4512(6) 0.049(4) Uani 1 1 d . . . . .
C36 C 0.3212(8) 1.0086(9) 0.4385(7) 0.062(5) Uani 1 1 d . . . . .
H36 H 0.344030 1.024118 0.416158 0.074 Uiso 1 1 calc R U . . .
C37 C 0.2816(8) 1.0517(9) 0.4564(6) 0.059(5) Uani 1 1 d . . . . .
C38 C 0.2501(8) 1.0268(9) 0.4896(6) 0.058(5) Uani 1 1 d . . . . .
H38 H 0.223500 1.055192 0.503611 0.070 Uiso 1 1 calc R U . . .
C39 C 0.2563(9) 0.9619(9) 0.5026(6) 0.065(5) Uani 1 1 d . . . . .
C40 C 0.2713(10) 1.1234(12) 0.4410(8) 0.090(3) Uiso 1 1 d . U . . .
C41 C 0.3308(12) 1.1607(14) 0.4421(10) 0.128(2) Uiso 1 1 d . U . . .
H41A H 0.345501 1.162281 0.470088 0.192 Uiso 1 1 calc R U . . .
H41B H 0.359776 1.137644 0.424988 0.192 Uiso 1 1 calc R U . . .
H41C H 0.325123 1.205921 0.432020 0.192 Uiso 1 1 calc R U . . .
C42 C 0.2470(13) 1.1199(14) 0.3982(10) 0.128(2) Uiso 1 1 d . U . . .
H42A H 0.274741 1.095145 0.380986 0.192 Uiso 1 1 calc R U . . .
H42B H 0.208431 1.097348 0.398453 0.192 Uiso 1 1 calc R U . . .
H42C H 0.242127 1.164811 0.387436 0.192 Uiso 1 1 calc R U . . .
C43 C 0.2278(12) 1.1621(14) 0.4677(10) 0.128(2) Uiso 1 1 d . U . . .
H43A H 0.243457 1.164438 0.495431 0.192 Uiso 1 1 calc R U . . .
H43B H 0.222984 1.206974 0.456921 0.192 Uiso 1 1 calc R U . . .
H43C H 0.189287 1.139512 0.467938 0.192 Uiso 1 1 calc R U . . .
C44 C 0.2212(7) 0.9421(9) 0.5402(7) 0.062(4) Uani 1 1 d . . . . .
H44A H 0.179993 0.958498 0.537526 0.074 Uiso 1 1 calc R U . . .
H44B H 0.219640 0.893123 0.541868 0.074 Uiso 1 1 calc R U . . .
C51 C 0.3554(7) 0.6754(10) 0.4000(7) 0.059(4) Uani 1 1 d . . . . .
C52 C 0.3486(7) 0.6075(10) 0.4052(7) 0.058(4) Uani 1 1 d . . . . .
C53 C 0.3514(8) 0.5648(10) 0.3718(7) 0.066(5) Uani 1 1 d . . . . .
H53 H 0.346067 0.518519 0.375645 0.080 Uiso 1 1 calc R U . . .
C54 C 0.3623(8) 0.5900(11) 0.3317(7) 0.063(5) Uani 1 1 d . . . . .
C55 C 0.3716(8) 0.6543(10) 0.3286(7) 0.066(5) Uani 1 1 d . . . . .
H55 H 0.382366 0.670533 0.302623 0.079 Uiso 1 1 calc R U . . .
C56 C 0.3671(7) 0.7026(10) 0.3610(7) 0.063(5) Uani 1 1 d . . . . .
C57 C 0.3649(8) 0.5416(11) 0.2964(7) 0.071(6) Uani 1 1 d . . . . .
C58 C 0.3977(12) 0.4769(15) 0.3075(9) 0.128(2) Uiso 1 1 d . U . . .
H58A H 0.376403 0.454472 0.329486 0.192 Uiso 1 1 calc R U . . .
H58B H 0.399259 0.447899 0.283695 0.192 Uiso 1 1 calc R U . . .
H58C H 0.438151 0.487411 0.316349 0.192 Uiso 1 1 calc R U . . .
C59 C 0.3070(12) 0.5328(15) 0.2799(10) 0.128(2) Uiso 1 1 d . U . . .
H59A H 0.279584 0.519318 0.301481 0.192 Uiso 1 1 calc R U . . .
H59B H 0.293307 0.574620 0.267978 0.192 Uiso 1 1 calc R U . . .
H59C H 0.308135 0.498507 0.258887 0.192 Uiso 1 1 calc R U . . .
C60 C 0.4047(13) 0.5611(15) 0.2654(9) 0.128(2) Uiso 1 1 d . U . . .
H60A H 0.444502 0.567102 0.276911 0.192 Uiso 1 1 calc R U . . .
H60B H 0.406050 0.526862 0.244348 0.192 Uiso 1 1 calc R U . . .
H60C H 0.391222 0.602975 0.253439 0.192 Uiso 1 1 calc R U . . .
C61 C 0.3826(8) 0.7737(10) 0.3509(6) 0.063(5) Uani 1 1 d . . . . .
H61A H 0.368260 0.803251 0.372801 0.075 Uiso 1 1 calc R U . . .
H61B H 0.362734 0.786864 0.325344 0.075 Uiso 1 1 calc R U . . .
C62 C 0.4870(8) 0.7867(9) 0.3816(7) 0.059(5) Uani 1 1 d . . . . .
C63 C 0.4512(8) 0.7809(11) 0.3462(7) 0.070(5) Uani 1 1 d . . . . .
C64 C 0.4779(10) 0.7884(14) 0.3093(8) 0.106(9) Uani 1 1 d . . . . .
H64 H 0.455124 0.788871 0.285088 0.127 Uiso 1 1 calc R U . . .
C65 C 0.5371(11) 0.7950(14) 0.3083(8) 0.106(8) Uani 1 1 d . . . . .
C66 C 0.5712(10) 0.8107(16) 0.3429(9) 0.118(10) Uani 1 1 d . . . . .
H66 H 0.610467 0.827674 0.340925 0.141 Uiso 1 1 calc R U . . .
C67 C 0.5454(8) 0.8006(9) 0.3780(7) 0.064(5) Uani 1 1 d . . . . .
C68 C 0.5696(10) 0.7950(12) 0.2609(8) 0.090(3) Uiso 1 1 d . U . . .
C69 C 0.6268(12) 0.7499(14) 0.2656(10) 0.128(2) Uiso 1 1 d . U . . .
H69A H 0.653732 0.769920 0.285509 0.192 Uiso 1 1 calc R U . . .
H69B H 0.615018 0.705716 0.274885 0.192 Uiso 1 1 calc R U . . .
H69C H 0.647042 0.746335 0.239387 0.192 Uiso 1 1 calc R U . . .
C70 C 0.5319(13) 0.7628(14) 0.2312(10) 0.128(2) Uiso 1 1 d . U . . .
H70A H 0.525120 0.716681 0.239354 0.192 Uiso 1 1 calc R U . . .
H70B H 0.493830 0.786081 0.229614 0.192 Uiso 1 1 calc R U . . .
H70C H 0.551408 0.763717 0.204639 0.192 Uiso 1 1 calc R U . . .
C71 C 0.5838(12) 0.8652(14) 0.2525(10) 0.128(2) Uiso 1 1 d . U . . .
H71A H 0.609287 0.882470 0.274158 0.192 Uiso 1 1 calc R U . . .
H71B H 0.604485 0.868600 0.226474 0.192 Uiso 1 1 calc R U . . .
H71C H 0.546907 0.890964 0.251449 0.192 Uiso 1 1 calc R U . . .
C72 C 0.5793(8) 0.8053(9) 0.4200(7) 0.062(5) Uani 1 1 d . . . . .
H72A H 0.615873 0.831953 0.416672 0.074 Uiso 1 1 calc R U . . .
H72B H 0.553689 0.827386 0.440290 0.074 Uiso 1 1 calc R U . . .
C73 C 0.5651(7) 0.7032(10) 0.4650(6) 0.060(5) Uani 1 1 d . . . . .
C74 C 0.5954(8) 0.7349(9) 0.4347(6) 0.051(4) Uani 1 1 d . . . . .
C75 C 0.6389(8) 0.6994(9) 0.4135(6) 0.057(5) Uani 1 1 d . . . . .
H75 H 0.658769 0.720769 0.391705 0.068 Uiso 1 1 calc R U . . .
C76 C 0.6542(8) 0.6361(10) 0.4225(6) 0.059(5) Uani 1 1 d . . . . .
C77 C 0.6216(8) 0.6061(10) 0.4543(6) 0.058(5) Uani 1 1 d . . . . .
H77 H 0.629866 0.561180 0.460731 0.070 Uiso 1 1 calc R U . . .
C78 C 0.5792(7) 0.6380(9) 0.4761(6) 0.057(5) Uani 1 1 d . . . . .
C79 C 0.7029(9) 0.6010(10) 0.3986(7) 0.073(5) Uani 1 1 d . . . . .
C80 C 0.6913(11) 0.6079(13) 0.3529(7) 0.095(7) Uani 1 1 d . . . . .
H80A H 0.722811 0.585174 0.337765 0.142 Uiso 1 1 calc R U . . .
H80B H 0.652832 0.587942 0.346188 0.142 Uiso 1 1 calc R U . . .
H80C H 0.690900 0.654901 0.345478 0.142 Uiso 1 1 calc R U . . .
C81 C 0.7623(9) 0.6358(13) 0.4087(9) 0.108(8) Uani 1 1 d . . . . .
H81A H 0.794665 0.614339 0.393710 0.163 Uiso 1 1 calc R U . . .
H81B H 0.759941 0.682552 0.400813 0.163 Uiso 1 1 calc R U . . .
H81C H 0.770020 0.632558 0.437858 0.163 Uiso 1 1 calc R U . . .
C82 C 0.7068(10) 0.5271(11) 0.4092(8) 0.099(8) Uani 1 1 d . . . . .
H82A H 0.738527 0.506457 0.393188 0.149 Uiso 1 1 calc R U . . .
H82B H 0.715559 0.522100 0.438121 0.149 Uiso 1 1 calc R U . . .
H82C H 0.668875 0.505580 0.402930 0.149 Uiso 1 1 calc R U . . .
C83 C 0.5438(8) 0.6004(10) 0.5083(7) 0.067(5) Uani 1 1 d . . . . .
H83A H 0.571106 0.571201 0.523590 0.081 Uiso 1 1 calc R U . . .
H83B H 0.526766 0.632742 0.527727 0.081 Uiso 1 1 calc R U . . .
C84 C 0.4393(8) 0.5843(9) 0.4816(5) 0.048(4) Uani 1 1 d . . . . .
C85 C 0.4952(8) 0.5600(10) 0.4913(6) 0.063(5) Uani 1 1 d . . . . .
C86 C 0.5085(8) 0.4922(9) 0.4812(6) 0.059(5) Uani 1 1 d . . . . .
H86 H 0.546079 0.474152 0.488322 0.070 Uiso 1 1 calc R U . . .
C87 C 0.4670(9) 0.4525(10) 0.4613(7) 0.078(6) Uani 1 1 d . . . . .
C88 C 0.4108(8) 0.4797(10) 0.4522(6) 0.062(5) Uani 1 1 d . . . . .
H88 H 0.381728 0.452990 0.439258 0.074 Uiso 1 1 calc R U . . .
C89 C 0.3975(8) 0.5438(10) 0.4618(6) 0.060(5) Uani 1 1 d . . . . .
C90 C 0.4778(11) 0.3773(11) 0.4525(9) 0.097(6) Uani 1 1 d . . . . .
C91 C 0.4529(14) 0.3618(12) 0.4095(9) 0.134(10) Uani 1 1 d . . . . .
H91A H 0.474156 0.388422 0.389263 0.201 Uiso 1 1 calc R U . . .
H91B H 0.458397 0.314673 0.403480 0.201 Uiso 1 1 calc R U . . .
H91C H 0.410477 0.372655 0.408581 0.201 Uiso 1 1 calc R U . . .
C92 C 0.5447(10) 0.3632(11) 0.4528(9) 0.115(9) Uani 1 1 d . . . . .
H92A H 0.564273 0.390441 0.432126 0.172 Uiso 1 1 calc R U . . .
H92B H 0.560964 0.373996 0.479561 0.172 Uiso 1 1 calc R U . . .
H92C H 0.551542 0.316264 0.446913 0.172 Uiso 1 1 calc R U . . .
C93 C 0.4453(13) 0.3366(12) 0.4838(11) 0.128(9) Uani 1 1 d . . . . .
H93A H 0.402815 0.346871 0.482725 0.192 Uiso 1 1 calc R U . . .
H93B H 0.451363 0.289417 0.478185 0.192 Uiso 1 1 calc R U . . .
H93C H 0.460786 0.347149 0.510833 0.192 Uiso 1 1 calc R U . . .
C94 C 0.3414(8) 0.5760(10) 0.4475(6) 0.062(5) Uani 1 1 d . . . . .
H94A H 0.329513 0.610700 0.467135 0.074 Uiso 1 1 calc R U . . .
H94B H 0.309271 0.542547 0.446494 0.074 Uiso 1 1 calc R U . . .
C101 C 0.2168(7) 0.6685(9) 0.5437(7) 0.058(5) Uani 1 1 d . . . . .
C102 C 0.1968(7) 0.7120(9) 0.5750(6) 0.054(4) Uani 1 1 d . . . . .
C103 C 0.1481(8) 0.6950(10) 0.5985(7) 0.064(5) Uani 1 1 d . . . . .
H103 H 0.133852 0.725546 0.618134 0.076 Uiso 1 1 calc R U . . .
C104 C 0.1190(8) 0.6335(10) 0.5940(6) 0.057(5) Uani 1 1 d . . . . .
C105 C 0.1426(7) 0.5899(9) 0.5657(6) 0.054(5) Uani 1 1 d . . . . .
H105 H 0.125203 0.547229 0.563425 0.065 Uiso 1 1 calc R U . . .
C106 C 0.1909(7) 0.6052(8) 0.5401(6) 0.048(4) Uani 1 1 d . . . . .
C107 C 0.0656(8) 0.6169(10) 0.6199(7) 0.068(5) Uani 1 1 d . . . . .
C108 C 0.0515(8) 0.5433(10) 0.6199(8) 0.085(7) Uani 1 1 d . . . . .
H10D H 0.016688 0.535083 0.636990 0.127 Uiso 1 1 calc R U . . .
H10E H 0.043218 0.528741 0.592119 0.127 Uiso 1 1 calc R U . . .
H10F H 0.085624 0.518707 0.630598 0.127 Uiso 1 1 calc R U . . .
C109 C 0.0801(11) 0.6323(14) 0.6651(8) 0.110(8) Uani 1 1 d . . . . .
H10G H 0.045623 0.621573 0.682010 0.164 Uiso 1 1 calc R U . . .
H10H H 0.114198 0.605523 0.673766 0.164 Uiso 1 1 calc R U . . .
H10I H 0.089754 0.679385 0.668012 0.164 Uiso 1 1 calc R U . . .
C110 C 0.0134(7) 0.6582(10) 0.6044(8) 0.087(7) Uani 1 1 d . . . . .
H11C H -0.022022 0.648414 0.620579 0.131 Uiso 1 1 calc R U . . .
H11D H 0.023082 0.705348 0.606675 0.131 Uiso 1 1 calc R U . . .
H11E H 0.005707 0.647189 0.575884 0.131 Uiso 1 1 calc R U . . .
C111 C 0.2141(8) 0.5525(8) 0.5122(6) 0.054(5) Uani 1 1 d . . . . .
H11F H 0.238994 0.573894 0.491165 0.064 Uiso 1 1 calc R U . . .
H11G H 0.180014 0.531506 0.498294 0.064 Uiso 1 1 calc R U . . .
C112 C 0.3059(8) 0.5147(8) 0.5480(7) 0.056(5) Uani 1 1 d . . . . .
C113 C 0.2503(7) 0.4990(9) 0.5324(6) 0.055(5) Uani 1 1 d . . . . .
C114 C 0.2305(8) 0.4345(9) 0.5395(6) 0.055(5) Uani 1 1 d . . . . .
H114 H 0.191537 0.423398 0.530806 0.067 Uiso 1 1 calc R U . . .
C115 C 0.2635(8) 0.3855(10) 0.5583(6) 0.064(5) Uani 1 1 d . . . . .
C116 C 0.3197(8) 0.4052(9) 0.5724(6) 0.057(5) Uani 1 1 d . . . . .
H116 H 0.343638 0.373255 0.585877 0.068 Uiso 1 1 calc R U . . .
C117 C 0.3419(8) 0.4682(9) 0.5678(7) 0.062(5) Uani 1 1 d . . . . .
C118 C 0.2416(9) 0.3176(10) 0.5687(8) 0.072(5) Uani 1 1 d . . . . .
C119 C 0.1814(9) 0.3000(10) 0.5462(9) 0.098(7) Uani 1 1 d . . . . .
H11H H 0.168793 0.255313 0.553949 0.147 Uiso 1 1 calc R U . . .
H11J H 0.150684 0.331989 0.554054 0.147 Uiso 1 1 calc R U . . .
H11K H 0.187536 0.301951 0.516834 0.147 Uiso 1 1 calc R U . . .
C120 C 0.2853(10) 0.2630(10) 0.5568(8) 0.095(8) Uani 1 1 d . . . . .
H12A H 0.268789 0.219743 0.564349 0.143 Uiso 1 1 calc R U . . .
H12B H 0.292138 0.264287 0.527488 0.143 Uiso 1 1 calc R U . . .
H12C H 0.323046 0.269798 0.571076 0.143 Uiso 1 1 calc R U . . .
C121 C 0.2314(10) 0.3114(11) 0.6134(8) 0.093(7) Uani 1 1 d . . . . .
H12D H 0.217096 0.266720 0.619631 0.140 Uiso 1 1 calc R U . . .
H12E H 0.268716 0.319560 0.627873 0.140 Uiso 1 1 calc R U . . .
H12F H 0.201631 0.344017 0.621994 0.140 Uiso 1 1 calc R U . . .
C122 C 0.4034(8) 0.4878(9) 0.5792(7) 0.060(5) Uani 1 1 d . . . . .
H12G H 0.421497 0.513155 0.556684 0.073 Uiso 1 1 calc R U . . .
H12H H 0.427585 0.447497 0.583658 0.073 Uiso 1 1 calc R U . . .
C123 C 0.4152(8) 0.5979(10) 0.6175(7) 0.061(5) Uani 1 1 d . . . . .
C124 C 0.4038(7) 0.5298(9) 0.6175(7) 0.057(4) Uani 1 1 d . . . . .
C125 C 0.3921(8) 0.4984(9) 0.6554(7) 0.063(5) Uani 1 1 d . . . . .
H125 H 0.383408 0.452371 0.655575 0.075 Uiso 1 1 calc R U . . .
C126 C 0.3927(8) 0.5323(10) 0.6924(7) 0.067(5) Uani 1 1 d . . . . .
C127 C 0.4018(8) 0.5979(10) 0.6899(7) 0.065(5) Uani 1 1 d . . . . .
H127 H 0.400927 0.622622 0.714365 0.078 Uiso 1 1 calc R U . . .
C128 C 0.4126(7) 0.6333(10) 0.6529(7) 0.062(5) Uani 1 1 d . . . . .
C129 C 0.3838(10) 0.4952(12) 0.7307(8) 0.090(3) Uiso 1 1 d . U . . .
C130 C 0.3308(12) 0.4461(14) 0.7290(10) 0.128(2) Uiso 1 1 d . U . . .
H13A H 0.294394 0.470186 0.721991 0.192 Uiso 1 1 calc R U . . .
H13B H 0.338556 0.412126 0.708428 0.192 Uiso 1 1 calc R U . . .
H13C H 0.325861 0.424894 0.755549 0.192 Uiso 1 1 calc R U . . .
C131 C 0.4361(12) 0.4568(14) 0.7411(10) 0.128(2) Uiso 1 1 d . U . . .
H13D H 0.429015 0.432876 0.766538 0.192 Uiso 1 1 calc R U . . .
H13E H 0.444642 0.425090 0.719421 0.192 Uiso 1 1 calc R U . . .
H13F H 0.470131 0.486684 0.744554 0.192 Uiso 1 1 calc R U . . .
C132 C 0.3697(13) 0.5412(15) 0.7666(9) 0.128(2) Uiso 1 1 d . U . . .
H13G H 0.334403 0.567687 0.760222 0.192 Uiso 1 1 calc R U . . .
H13H H 0.362137 0.514517 0.790855 0.192 Uiso 1 1 calc R U . . .
H13I H 0.403524 0.570668 0.771456 0.192 Uiso 1 1 calc R U . . .
C133 C 0.4164(8) 0.7102(9) 0.6550(7) 0.066(5) Uani 1 1 d . . . . .
H13J H 0.438467 0.723256 0.679737 0.079 Uiso 1 1 calc R U . . .
H13K H 0.438527 0.726897 0.631202 0.079 Uiso 1 1 calc R U . . .
C134 C 0.3233(8) 0.7507(9) 0.6207(7) 0.054(4) Uani 1 1 d . . . . .
C135 C 0.3565(8) 0.7405(9) 0.6559(7) 0.061(5) Uani 1 1 d . . . . .
C136 C 0.3274(8) 0.7546(9) 0.6929(7) 0.065(5) Uani 1 1 d . . . . .
H136 H 0.348146 0.746307 0.717444 0.078 Uiso 1 1 calc R U . . .
C137 C 0.2713(9) 0.7795(11) 0.6951(7) 0.072(6) Uani 1 1 d . . . . .
C138 C 0.2383(9) 0.7872(9) 0.6597(7) 0.066(5) Uani 1 1 d . . . . .
H138 H 0.198203 0.801760 0.661005 0.079 Uiso 1 1 calc R U . . .
C139 C 0.2640(7) 0.7735(8) 0.6234(6) 0.049(4) Uani 1 1 d . . . . .
C140 C 0.2460(10) 0.7994(12) 0.7346(8) 0.090(3) Uiso 1 1 d . U . . .
C141 C 0.1791(12) 0.8140(14) 0.7364(10) 0.128(2) Uiso 1 1 d . U . . .
H14A H 0.168152 0.826522 0.764172 0.192 Uiso 1 1 calc R U . . .
H14B H 0.169581 0.850418 0.717894 0.192 Uiso 1 1 calc R U . . .
H14C H 0.156845 0.774337 0.728447 0.192 Uiso 1 1 calc R U . . .
C142 C 0.2604(13) 0.7525(14) 0.7704(10) 0.128(2) Uiso 1 1 d . U . . .
H14D H 0.241862 0.769514 0.795232 0.192 Uiso 1 1 calc R U . . .
H14E H 0.244865 0.708117 0.764582 0.192 Uiso 1 1 calc R U . . .
H14F H 0.303529 0.750075 0.774201 0.192 Uiso 1 1 calc R U . . .
C143 C 0.2816(12) 0.8641(14) 0.7495(10) 0.128(2) Uiso 1 1 d . U . . .
H14G H 0.265883 0.878666 0.775711 0.192 Uiso 1 1 calc R U . . .
H14H H 0.323894 0.853376 0.752299 0.192 Uiso 1 1 calc R U . . .
H14I H 0.276775 0.899610 0.729485 0.192 Uiso 1 1 calc R U . . .
C144 C 0.2275(7) 0.7778(8) 0.5835(7) 0.057(4) Uani 1 1 d . . . . .
H14J H 0.197435 0.813360 0.585887 0.068 Uiso 1 1 calc R U . . .
H14K H 0.254296 0.788993 0.560693 0.068 Uiso 1 1 calc R U . . .
N1 N 0.1891(6) 0.7872(7) 0.4864(5) 0.060(4) Uani 1 1 d . . . . .
C151 C 0.1432(17) 0.7787(19) 0.5016(12) 0.150(12) Uiso 1 1 d . . . . .
C152 C 0.0823(9) 0.7688(11) 0.5175(7) 0.074(6) Uiso 1 1 d . . . . .
H15A H 0.078082 0.792417 0.543344 0.112 Uiso 1 1 calc R U . . .
H15B H 0.075267 0.721406 0.521831 0.112 Uiso 1 1 calc R U . . .
H15C H 0.053375 0.786021 0.497993 0.112 Uiso 1 1 calc R U . . .
N2 N 0.2266(6) 0.6853(8) 0.4328(6) 0.066(4) Uani 1 1 d . . . . .
C153 C 0.2104(10) 0.6613(12) 0.4033(8) 0.083(7) Uiso 1 1 d . . . . .
C154 C 0.1954(13) 0.6332(15) 0.3626(9) 0.126(10) Uiso 1 1 d . . . . .
H15D H 0.179797 0.668419 0.345124 0.189 Uiso 1 1 calc R U . . .
H15E H 0.165357 0.598427 0.365695 0.189 Uiso 1 1 calc R U . . .
H15F H 0.231246 0.614339 0.350268 0.189 Uiso 1 1 calc R U . . .
N3 N 0.2572(6) 0.8185(8) 0.4161(5) 0.058(4) Uani 1 1 d . . . . .
C155 C 0.2475(18) 0.855(2) 0.3948(14) 0.063(12) Uiso 0.5 1 d . . P . .
C156 C 0.2411(19) 0.916(2) 0.3637(14) 0.083(14) Uiso 0.5 1 d . . P . .
H15G H 0.220498 0.952420 0.376947 0.125 Uiso 0.5 1 calc R U P . .
H15H H 0.218164 0.901116 0.339968 0.125 Uiso 0.5 1 calc R U P . .
H15I H 0.280620 0.930065 0.354939 0.125 Uiso 0.5 1 calc R U P . .
N4 N 0.5703(11) 0.6860(13) 0.6354(9) 0.041(7) Uiso 0.5 1 d . . P . .
C157 C 0.5676(12) 0.6483(15) 0.6604(10) 0.032(8) Uiso 0.5 1 d . . P . .
C158 C 0.5692(14) 0.6010(17) 0.6954(11) 0.048(9) Uiso 0.5 1 d . . P . .
H15J H 0.597471 0.565316 0.689558 0.072 Uiso 0.5 1 calc R U P . .
H15K H 0.529547 0.582173 0.699531 0.072 Uiso 0.5 1 calc R U P . .
H15L H 0.581654 0.624631 0.719910 0.072 Uiso 0.5 1 calc R U P . .
N5 N 0.4660(14) 0.1466(16) 0.5194(10) 0.166(11) Uiso 1 1 d . . . . .
C601 C 0.4357(12) 0.1020(15) 0.5268(9) 0.112(9) Uiso 1 1 d . . . . .
C602 C 0.3997(10) 0.0462(12) 0.5339(8) 0.099(8) Uiso 1 1 d . . . . .
H60D H 0.358333 0.057001 0.527421 0.149 Uiso 1 1 calc R U . . .
H60E H 0.402647 0.033486 0.562549 0.149 Uiso 1 1 calc R U . . .
H60F H 0.413055 0.009412 0.516845 0.149 Uiso 1 1 calc R U . . .
N6 N 0.1955(9) 0.4813(11) 0.6675(7) 0.107(7) Uiso 1 1 d . . . . .
C603 C 0.2219(10) 0.5269(12) 0.6571(8) 0.088(7) Uiso 1 1 d . . . . .
C604 C 0.2517(10) 0.5850(10) 0.6442(8) 0.084(7) Uiso 1 1 d . . . . .
H60G H 0.222485 0.620044 0.638977 0.126 Uiso 1 1 calc R U . . .
H60H H 0.273974 0.575725 0.619366 0.126 Uiso 1 1 calc R U . . .
H60I H 0.279130 0.599620 0.665520 0.126 Uiso 1 1 calc R U . . .
N7 N 0.5557(11) 0.4899(14) 0.3639(8) 0.140(9) Uiso 1 1 d . . . . .
C605 C 0.5337(13) 0.5405(16) 0.3697(9) 0.118(9) Uiso 1 1 d . . . . .
C606 C 0.5079(10) 0.6017(12) 0.3784(8) 0.097(8) Uiso 1 1 d . . . . .
H60J H 0.464606 0.598154 0.376153 0.145 Uiso 1 1 calc R U . . .
H60K H 0.522455 0.634933 0.359133 0.145 Uiso 1 1 calc R U . . .
H60L H 0.518515 0.615099 0.406057 0.145 Uiso 1 1 calc R U . . .
O1 O 0.3267(5) 0.8963(6) 0.5712(4) 0.067(4) Uani 1 1 d . . . . .
O2 O 0.3024(5) 0.8527(6) 0.4947(4) 0.055(3) Uani 1 1 d . . . . .
O3 O 0.4351(4) 0.8386(6) 0.4984(4) 0.051(3) Uani 1 1 d . . . . .
O4 O 0.4400(5) 0.8428(5) 0.5848(4) 0.057(3) Uani 1 1 d . . . . .
O5 O 0.3492(5) 0.7180(6) 0.4334(4) 0.060(3) Uani 1 1 d . . . . .
O6 O 0.4613(5) 0.7697(6) 0.4169(4) 0.066(4) Uani 1 1 d . . . . .
O7 O 0.5227(5) 0.7381(6) 0.4885(4) 0.059(3) Uani 1 1 d . . . . .
O8 O 0.4242(5) 0.6479(6) 0.4946(4) 0.055(3) Uani 1 1 d . . . . .
O9 O 0.2644(5) 0.6876(5) 0.5200(4) 0.056(3) Uani 1 1 d . . . . .
O10 O 0.3247(5) 0.5779(6) 0.5464(5) 0.069(4) Uani 1 1 d . . . . .
O11 O 0.4280(5) 0.6311(6) 0.5813(4) 0.058(3) Uani 1 1 d . . . . .
O12 O 0.3489(5) 0.7420(6) 0.5818(4) 0.058(3) Uani 1 1 d . . . . .
O13 O 0.3603(5) 0.7479(5) 0.5073(4) 0.052(3) Uani 1 1 d . . . . .
Sc1 Sc 0.36879(14) 0.82968(16) 0.54269(13) 0.0561(10) Uani 1 1 d . . . . .
Sc2 Sc 0.28235(14) 0.75648(17) 0.47178(13) 0.0568(11) Uani 1 1 d . . . . .
Sc3 Sc 0.43146(14) 0.74219(17) 0.46820(13) 0.0551(10) Uani 1 1 d . . . . .
Sc4 Sc 0.35491(14) 0.66491(16) 0.54052(13) 0.0557(10) Uani 1 1 d . . . . .
Na1 Na 0.5052(6) 0.7339(6) 0.5696(4) 0.053(3) Uani 0.5 1 d . . P . .

loop_
_atom_site_aniso_label
_atom_site_aniso_U_11
_atom_site_aniso_U_22
_atom_site_aniso_U_33
_atom_site_aniso_U_23
_atom_site_aniso_U_13
_atom_site_aniso_U_12
C1 0.057(9) 0.052(11) 0.059(10) 0.000(8) 0.008(7) -0.003(8)
C2 0.068(10) 0.050(11) 0.063(10) 0.006(8) 0.014(8) 0.004(8)
C3 0.055(11) 0.056(12) 0.079(12) -0.003(10) 0.001(9) 0.008(9)
C4 0.085(12) 0.071(14) 0.072(13) -0.016(11) 0.007(10) 0.015(10)
C5 0.066(10) 0.046(11) 0.058(12) -0.010(9) 0.003(9) -0.009(8)
C6 0.067(9) 0.041(10) 0.055(10) 0.000(8) 0.010(8) -0.008(7)
C11 0.068(9) 0.071(13) 0.068(14) -0.010(11) -0.008(8) -0.002(8)
C12 0.069(11) 0.048(9) 0.068(13) -0.004(8) 0.001(8) -0.006(8)
C13 0.069(9) 0.063(10) 0.055(13) -0.005(9) -0.002(8) 0.000(8)
C14 0.085(11) 0.070(11) 0.028(11) -0.006(9) -0.005(9) -0.006(9)
C15 0.070(11) 0.051(12) 0.102(16) -0.020(10) -0.006(10) -0.012(9)
C16 0.052(11) 0.052(11) 0.094(15) -0.017(10) -0.017(10) -0.008(8)
C17 0.067(10) 0.049(10) 0.053(10) -0.004(8) -0.010(8) -0.010(8)
C22 0.046(9) 0.060(11) 0.063(9) -0.003(8) -0.003(8) -0.007(9)
C23 0.055(9) 0.044(10) 0.080(13) 0.005(9) -0.004(8) -0.002(7)
C24 0.052(9) 0.049(10) 0.052(9) -0.007(8) 0.005(7) 0.001(7)
C25 0.057(11) 0.067(12) 0.069(13) 0.003(9) 0.004(9) -0.008(9)
C26 0.055(10) 0.068(13) 0.066(13) 0.009(10) 0.008(9) -0.014(9)
C27 0.068(11) 0.057(12) 0.103(17) 0.011(11) -0.015(10) -0.015(9)
C28 0.054(8) 0.046(11) 0.067(12) 0.001(8) -0.002(8) 0.000(7)
C33 0.054(8) 0.040(10) 0.079(14) -0.008(10) -0.004(8) 0.002(7)
C34 0.040(9) 0.047(8) 0.063(12) -0.003(8) -0.013(7) -0.008(7)
C35 0.053(9) 0.041(8) 0.054(12) -0.005(8) -0.008(7) 0.000(7)
C36 0.059(11) 0.043(9) 0.083(15) 0.003(9) 0.007(10) 0.004(8)
C37 0.069(12) 0.038(10) 0.070(14) 0.001(9) -0.003(9) 0.001(8)
C38 0.051(10) 0.050(9) 0.074(13) -0.002(9) -0.002(9) 0.000(8)
C39 0.083(13) 0.044(9) 0.068(11) -0.006(9) 0.003(9) 0.005(8)
C44 0.057(10) 0.043(10) 0.085(10) -0.004(9) 0.002(8) 0.004(8)
C51 0.034(9) 0.063(9) 0.079(10) -0.009(7) 0.002(9) -0.005(9)
C52 0.042(10) 0.062(9) 0.070(9) -0.008(7) -0.006(9) -0.008(9)
C53 0.073(13) 0.049(11) 0.077(10) -0.003(8) 0.011(11) 0.001(10)
C54 0.051(11) 0.067(9) 0.072(10) -0.007(8) 0.004(10) 0.013(10)
C55 0.064(12) 0.066(9) 0.068(12) 0.002(8) -0.005(11) 0.012(10)
C56 0.043(10) 0.060(9) 0.086(10) -0.005(8) 0.009(10) 0.009(9)
C57 0.048(11) 0.081(13) 0.083(13) -0.019(11) 0.001(11) -0.012(11)
C61 0.061(8) 0.072(10) 0.055(13) 0.012(10) -0.014(9) 0.004(9)
C62 0.060(8) 0.046(11) 0.070(9) 0.010(10) -0.002(7) 0.000(9)
C63 0.063(8) 0.076(14) 0.070(10) 0.018(12) -0.002(7) -0.012(10)
C64 0.082(10) 0.16(2) 0.072(12) 0.032(16) 0.002(10) -0.011(15)
C65 0.086(11) 0.14(2) 0.090(13) 0.025(17) 0.008(11) -0.009(15)
C66 0.066(12) 0.20(3) 0.091(12) 0.049(17) -0.005(9) -0.024(16)
C67 0.056(8) 0.052(12) 0.084(10) 0.011(11) 0.000(7) 0.005(9)
C72 0.047(9) 0.053(9) 0.086(12) 0.007(10) 0.002(9) -0.001(8)
C73 0.044(10) 0.072(10) 0.064(12) 0.005(9) 0.007(8) 0.008(8)
C74 0.049(10) 0.047(9) 0.057(11) -0.012(7) -0.001(7) -0.003(7)
C75 0.059(11) 0.064(10) 0.046(12) -0.004(9) 0.007(8) 0.008(8)
C76 0.050(9) 0.066(10) 0.062(12) -0.002(9) -0.002(8) 0.008(8)
C77 0.059(10) 0.053(11) 0.062(13) -0.004(9) 0.002(8) 0.004(8)
C78 0.040(9) 0.055(9) 0.075(13) -0.010(8) -0.001(8) -0.002(7)
C79 0.079(10) 0.072(11) 0.069(11) -0.019(11) 0.002(9) 0.021(9)
C80 0.112(17) 0.107(18) 0.065(11) -0.007(12) 0.015(11) 0.027(14)
C81 0.056(10) 0.145(19) 0.12(2) -0.028(19) 0.012(12) 0.016(11)
C82 0.078(14) 0.087(11) 0.13(2) 0.015(14) 0.034(15) 0.039(11)
C83 0.064(10) 0.058(11) 0.079(15) -0.007(9) 0.006(8) -0.006(8)
C84 0.058(8) 0.044(8) 0.043(12) 0.004(8) 0.014(8) 0.008(7)
C85 0.059(8) 0.055(9) 0.073(14) -0.008(10) -0.001(9) 0.006(6)
C86 0.053(10) 0.053(9) 0.070(15) -0.006(9) 0.003(9) 0.017(7)
C87 0.084(11) 0.066(9) 0.084(17) -0.026(10) -0.006(11) 0.016(8)
C88 0.068(9) 0.057(9) 0.060(14) -0.002(10) 0.000(10) -0.006(8)
C89 0.060(9) 0.054(9) 0.067(14) 0.002(9) 0.007(8) -0.007(7)
C90 0.106(13) 0.059(10) 0.126(17) -0.023(12) -0.014(12) 0.013(10)
C91 0.19(2) 0.059(16) 0.152(18) -0.058(15) -0.044(17) 0.030(17)
C92 0.109(12) 0.056(14) 0.18(3) -0.051(16) 0.001(14) 0.032(12)
C93 0.139(19) 0.072(15) 0.17(2) -0.002(16) -0.003(17) -0.003(15)
C94 0.056(9) 0.060(12) 0.069(11) -0.014(9) 0.012(9) 0.000(8)
C101 0.050(9) 0.041(8) 0.082(13) -0.008(8) 0.001(9) 0.004(7)
C102 0.041(9) 0.042(9) 0.077(12) -0.003(8) -0.002(7) 0.007(7)
C103 0.045(9) 0.060(10) 0.086(15) 0.001(10) 0.000(8) 0.003(8)
C104 0.044(8) 0.061(10) 0.067(12) 0.003(9) 0.006(8) 0.002(7)
C105 0.048(9) 0.057(10) 0.058(12) 0.008(8) -0.006(7) 0.008(8)
C106 0.051(9) 0.038(7) 0.056(11) 0.006(8) -0.006(8) 0.011(6)
C107 0.051(9) 0.069(10) 0.084(12) -0.002(11) 0.017(8) -0.008(8)
C108 0.054(12) 0.061(10) 0.14(2) 0.015(12) 0.028(13) 0.003(9)
C109 0.107(17) 0.14(2) 0.084(12) -0.005(14) 0.028(12) -0.058(16)
C110 0.038(9) 0.065(12) 0.16(2) 0.007(14) 0.023(11) -0.013(9)
C111 0.053(10) 0.033(8) 0.076(13) -0.006(8) 0.003(9) -0.003(7)
C112 0.052(8) 0.043(8) 0.074(14) 0.001(10) 0.007(8) 0.007(6)
C113 0.048(8) 0.048(8) 0.071(14) 0.002(9) 0.011(8) 0.011(6)
C114 0.061(10) 0.051(8) 0.054(13) -0.002(9) -0.004(10) 0.000(7)
C115 0.062(9) 0.055(9) 0.074(15) 0.006(9) 0.005(9) 0.002(7)
C116 0.058(9) 0.035(8) 0.078(15) 0.011(10) 0.002(9) 0.013(7)
C117 0.062(9) 0.036(8) 0.087(15) 0.002(9) -0.003(9) 0.005(7)
C118 0.079(11) 0.046(9) 0.092(13) 0.002(10) -0.004(10) 0.005(7)
C119 0.093(12) 0.063(14) 0.14(2) 0.026(16) -0.021(13) -0.025(10)
C120 0.117(15) 0.048(11) 0.12(2) -0.008(13) -0.015(14) 0.019(10)
C121 0.105(17) 0.071(15) 0.104(13) 0.033(12) 0.011(12) -0.016(12)
C122 0.060(9) 0.047(11) 0.074(11) 0.004(9) 0.002(10) 0.009(8)
C123 0.059(11) 0.050(8) 0.073(10) 0.009(7) 0.003(10) 0.005(9)
C124 0.047(10) 0.048(8) 0.075(10) 0.005(7) 0.010(9) 0.007(8)
C125 0.068(12) 0.044(10) 0.077(10) 0.005(8) 0.015(11) 0.006(10)
C126 0.064(12) 0.062(10) 0.075(11) 0.006(10) -0.006(11) 0.026(10)
C127 0.063(12) 0.067(9) 0.065(11) -0.004(9) -0.001(10) 0.022(10)
C128 0.046(10) 0.064(9) 0.076(10) 0.001(8) 0.004(10) 0.009(9)
C133 0.054(9) 0.067(9) 0.075(15) -0.006(10) 0.006(9) 0.003(8)
C134 0.044(8) 0.044(11) 0.074(9) -0.007(10) 0.009(7) -0.012(8)
C135 0.055(9) 0.048(11) 0.082(10) -0.007(11) 0.002(7) 0.003(8)
C136 0.056(9) 0.062(13) 0.076(11) 0.002(11) 0.008(9) -0.010(9)
C137 0.062(10) 0.083(15) 0.071(11) 0.007(12) 0.024(9) -0.008(10)
C138 0.059(11) 0.057(13) 0.082(10) -0.006(12) 0.016(8) 0.006(10)
C139 0.050(8) 0.025(9) 0.073(9) 0.004(9) 0.012(7) -0.005(7)
C144 0.046(9) 0.037(9) 0.088(11) -0.005(10) 0.002(8) 0.008(7)
N1 0.045(8) 0.054(9) 0.081(12) 0.008(9) 0.004(8) 0.001(7)
N2 0.060(9) 0.056(9) 0.081(12) -0.016(9) 0.009(9) -0.008(8)
N3 0.049(8) 0.059(9) 0.067(10) 0.020(9) -0.004(8) 0.016(8)
O1 0.078(8) 0.056(7) 0.069(9) -0.006(7) -0.001(7) 0.010(6)
O2 0.054(6) 0.048(6) 0.063(8) -0.001(6) 0.002(6) -0.001(5)
O3 0.039(6) 0.057(7) 0.059(8) 0.005(6) -0.005(6) -0.005(5)
O4 0.064(7) 0.039(6) 0.068(8) 0.000(6) -0.007(7) 0.000(5)
O5 0.046(6) 0.053(7) 0.081(8) -0.005(6) -0.003(6) 0.013(6)
O6 0.065(7) 0.069(9) 0.065(8) 0.004(7) -0.003(6) -0.014(7)
O7 0.053(7) 0.047(7) 0.077(8) 0.000(7) 0.007(6) 0.001(5)
O8 0.066(7) 0.050(6) 0.048(7) -0.004(6) 0.005(6) 0.008(5)
O9 0.051(6) 0.040(7) 0.075(8) -0.003(6) 0.004(6) 0.005(5)
O10 0.059(7) 0.043(6) 0.105(11) 0.011(8) 0.004(7) 0.004(5)
O11 0.063(7) 0.044(7) 0.066(8) 0.001(6) -0.003(7) -0.002(6)
O12 0.054(7) 0.049(7) 0.070(7) -0.008(6) 0.005(6) 0.003(5)
O13 0.052(6) 0.038(7) 0.067(8) 0.000(6) 0.001(6) 0.000(5)
Sc1 0.058(2) 0.043(2) 0.067(3) -0.003(2) 0.002(2) 0.0000(17)
Sc2 0.052(2) 0.048(2) 0.070(3) 0.001(2) -0.004(2) -0.0011(18)
Sc3 0.0517(19) 0.052(2) 0.062(3) -0.002(2) 0.004(2) -0.0044(18)
Sc4 0.056(2) 0.043(2) 0.068(3) 0.000(2) 0.004(2) -0.0006(17)
Na1 0.058(7) 0.050(8) 0.049(8) -0.001(7) 0.010(6) 0.004(6)

loop_
_atom_type_symbol
_atom_type_description
_atom_type_scat_dispersion_real
_atom_type_scat_dispersion_imag
_atom_type_scat_source
C C 0.0181 0.0091 'International Tables Vol C Tables 4.2.6.8 and 6.1.1.4'
H H 0.0000 0.0000 'International Tables Vol C Tables 4.2.6.8 and 6.1.1.4'
N N 0.0311 0.0180 'International Tables Vol C Tables 4.2.6.8 and 6.1.1.4'
O O 0.0492 0.0322 'International Tables Vol C Tables 4.2.6.8 and 6.1.1.4'
Sc Sc 0.3119 1.5331 'International Tables Vol C Tables 4.2.6.8 and 6.1.1.4'
Na Na 0.1353 0.1239 'International Tables Vol C Tables 4.2.6.8 and 6.1.1.4'

loop_
_geom_angle_atom_site_label_1
_geom_angle_atom_site_label_2
_geom_angle_atom_site_label_3
_geom_angle
_geom_angle_site_symmetry_1
_geom_angle_site_symmetry_3
_geom_angle_publ_flag
C6 C1 O1 119.3(17) . . ?
C6 C1 C2 126.0(19) . . ?
O1 C1 C2 114.7(18) . . ?
C1 C2 C3 115.1(19) . . ?
C1 C2 C44 121.6(18) . . ?
C3 C2 C44 123.2(17) . . ?
C4 C3 C2 121.5(18) . . ?
C4 C3 H3 119.2 . . ?
C2 C3 H3 119.2 . . ?
C5 C4 C3 117.2(19) . . ?
C5 C4 C7 120(2) . . ?
C3 C4 C7 122.4(19) . . ?
C4 C5 C6 124(2) . . ?
C4 C5 H5 117.8 . . ?
C6 C5 H5 117.8 . . ?
C1 C6 C5 115.7(18) . . ?
C1 C6 C11 118.5(18) . . ?
C5 C6 C11 125.8(19) . . ?
C10 C7 C8 109(2) . . ?
C10 C7 C9 110(2) . . ?
C8 C7 C9 108(2) . . ?
C10 C7 C4 111(2) . . ?
C8 C7 C4 109(2) . . ?
C9 C7 C4 111(2) . . ?
C7 C8 H8A 109.5 . . ?
C7 C8 H8B 109.5 . . ?
H8A C8 H8B 109.5 . . ?
C7 C8 H8C 109.5 . . ?
H8A C8 H8C 109.5 . . ?
H8B C8 H8C 109.5 . . ?
C7 C9 H9A 109.5 . . ?
C7 C9 H9B 109.5 . . ?
H9A C9 H9B 109.5 . . ?
C7 C9 H9C 109.5 . . ?
H9A C9 H9C 109.5 . . ?
H9B C9 H9C 109.5 . . ?
C7 C10 H10A 109.5 . . ?
C7 C10 H10B 109.5 . . ?
H10A C10 H10B 109.5 . . ?
C7 C10 H10C 109.5 . . ?
H10A C10 H10C 109.5 . . ?
H10B C10 H10C 109.5 . . ?
C13 C11 C6 115.4(18) . . ?
C13 C11 H11A 108.4 . . ?
C6 C11 H11A 108.4 . . ?
C13 C11 H11B 108.4 . . ?
C6 C11 H11B 108.4 . . ?
H11A C11 H11B 107.5 . . ?
O4 C12 C13 122.0(18) . . ?
O4 C12 C17 114.7(17) . . ?
C13 C12 C17 123.1(18) . . ?
C14 C13 C12 118.1(19) . . ?
C14 C13 C11 119.3(19) . . ?
C12 C13 C11 122.6(19) . . ?
C13 C14 C15 124.7(19) . . ?
C13 C14 H14 117.7 . . ?
C15 C14 H14 117.7 . . ?
C14 C15 C16 115.4(17) . . ?
C14 C15 C18 119(2) . . ?
C16 C15 C18 125.2(19) . . ?
C17 C16 C15 123.1(18) . . ?
C17 C16 H16 118.5 . . ?
C15 C16 H16 118.5 . . ?
C16 C17 C22 119.4(17) . . ?
C16 C17 C12 115.2(18) . . ?
C22 C17 C12 125.4(16) . . ?
C21 C18 C19 110(2) . . ?
C21 C18 C15 110(2) . . ?
C19 C18 C15 109(2) . . ?
C21 C18 C20 106(2) . . ?
C19 C18 C20 114(2) . . ?
C15 C18 C20 108(2) . . ?
C18 C19 H19A 109.5 . . ?
C18 C19 H19B 109.5 . . ?
H19A C19 H19B 109.5 . . ?
C18 C19 H19C 109.5 . . ?
H19A C19 H19C 109.5 . . ?
H19B C19 H19C 109.5 . . ?
C18 C20 H20A 109.5 . . ?
C18 C20 H20B 109.5 . . ?
H20A C20 H20B 109.5 . . ?
C18 C20 H20C 109.5 . . ?
H20A C20 H20C 109.5 . . ?
H20B C20 H20C 109.5 . . ?
C18 C21 H21A 109.5 . . ?
C18 C21 H21B 109.5 . . ?
H21A C21 H21B 109.5 . . ?
C18 C21 H21C 109.5 . . ?
H21A C21 H21C 109.5 . . ?
H21B C21 H21C 109.5 . . ?
C17 C22 C24 113.1(15) . . ?
C17 C22 H22A 109.0 . . ?
C24 C22 H22A 109.0 . . ?
C17 C22 H22B 109.0 . . ?
C24 C22 H22B 109.0 . . ?
H22A C22 H22B 107.8 . . ?
C28 C23 C24 122.1(18) . . ?
C28 C23 O3 118.6(16) . . ?
C24 C23 O3 119.0(17) . . ?
C25 C24 C23 117.9(18) . . ?
C25 C24 C22 120.3(17) . . ?
C23 C24 C22 121.3(17) . . ?
C26 C25 C24 122.0(18) . . ?
C26 C25 H25 119.0 . . ?
C24 C25 H25 119.0 . . ?
C25 C26 C27 117.0(18) . . ?
C25 C26 C29 124.4(19) . . ?
C27 C26 C29 119(2) . . ?
C28 C27 C26 124(2) . . ?
C28 C27 H27 118.0 . . ?
C26 C27 H27 118.0 . . ?
C27 C28 C23 116.6(18) . . ?
C27 C28 C33 120.3(19) . . ?
C23 C28 C33 122.8(18) . . ?
C30 C29 C31 105(2) . . ?
C30 C29 C26 114(2) . . ?
C31 C29 C26 110(2) . . ?
C30 C29 C32 110(2) . . ?
C31 C29 C32 108(2) . . ?
C26 C29 C32 110(2) . . ?
C29 C30 H30A 109.5 . . ?
C29 C30 H30B 109.5 . . ?
H30A C30 H30B 109.5 . . ?
C29 C30 H30C 109.5 . . ?
H30A C30 H30C 109.5 . . ?
H30B C30 H30C 109.5 . . ?
C29 C31 H31A 109.5 . . ?
C29 C31 H31B 109.5 . . ?
H31A C31 H31B 109.5 . . ?
C29 C31 H31C 109.5 . . ?
H31A C31 H31C 109.5 . . ?
H31B C31 H31C 109.5 . . ?
C29 C32 H32A 109.5 . . ?
C29 C32 H32B 109.5 . . ?
H32A C32 H32B 109.5 . . ?
C29 C32 H32C 109.5 . . ?
H32A C32 H32C 109.5 . . ?
H32B C32 H32C 109.5 . . ?
C28 C33 C35 112.9(15) . . ?
C28 C33 H33A 109.0 . . ?
C35 C33 H33A 109.0 . . ?
C28 C33 H33B 109.0 . . ?
C35 C33 H33B 109.0 . . ?
H33A C33 H33B 107.8 . . ?
O2 C34 C35 121.3(16) . . ?
O2 C34 C39 121.8(17) . . ?
C35 C34 C39 116.8(17) . . ?
C36 C35 C34 121.0(18) . . ?
C36 C35 C33 116.5(17) . . ?
C34 C35 C33 122.3(17) . . ?
C35 C36 C37 123.5(19) . . ?
C35 C36 H36 118.3 . . ?
C37 C36 H36 118.3 . . ?
C36 C37 C38 115.8(18) . . ?
C36 C37 C40 123.0(19) . . ?
C38 C37 C40 121.2(18) . . ?
C39 C38 C37 122.2(19) . . ?
C39 C38 H38 118.9 . . ?
C37 C38 H38 118.9 . . ?
C38 C39 C34 120.6(19) . . ?
C38 C39 C44 116.6(17) . . ?
C34 C39 C44 122.7(17) . . ?
C42 C40 C43 109(2) . . ?
C42 C40 C41 111(2) . . ?
C43 C40 C41 107(2) . . ?
C42 C40 C37 108(2) . . ?
C43 C40 C37 112(2) . . ?
C41 C40 C37 109(2) . . ?
C40 C41 H41A 109.5 . . ?
C40 C41 H41B 109.5 . . ?
H41A C41 H41B 109.5 . . ?
C40 C41 H41C 109.5 . . ?
H41A C41 H41C 109.5 . . ?
H41B C41 H41C 109.5 . . ?
C40 C42 H42A 109.5 . . ?
C40 C42 H42B 109.5 . . ?
H42A C42 H42B 109.5 . . ?
C40 C42 H42C 109.5 . . ?
H42A C42 H42C 109.5 . . ?
H42B C42 H42C 109.5 . . ?
C40 C43 H43A 109.5 . . ?
C40 C43 H43B 109.5 . . ?
H43A C43 H43B 109.5 . . ?
C40 C43 H43C 109.5 . . ?
H43A C43 H43C 109.5 . . ?
H43B C43 H43C 109.5 . . ?
C2 C44 C39 113.2(15) . . ?
C2 C44 H44A 108.9 . . ?
C39 C44 H44A 108.9 . . ?
C2 C44 H44B 108.9 . . ?
C39 C44 H44B 108.9 . . ?
H44A C44 H44B 107.8 . . ?
C52 C51 O5 120(2) . . ?
C52 C51 C56 121(2) . . ?
O5 C51 C56 119.4(18) . . ?
C51 C52 C53 120(2) . . ?
C51 C52 C94 122.0(19) . . ?
C53 C52 C94 117.5(18) . . ?
C52 C53 C54 120.8(19) . . ?
C52 C53 H53 119.6 . . ?
C54 C53 H53 119.6 . . ?
C55 C54 C53 116(2) . . ?
C55 C54 C57 125(2) . . ?
C53 C54 C57 118.8(19) . . ?
C54 C55 C56 127(2) . . ?
C54 C55 H55 116.7 . . ?
C56 C55 H55 116.7 . . ?
C51 C56 C55 114.7(18) . . ?
C51 C56 C61 127.3(19) . . ?
C55 C56 C61 117.5(19) . . ?
C60 C57 C59 110(2) . . ?
C60 C57 C54 113(2) . . ?
C59 C57 C54 109.7(19) . . ?
C60 C57 C58 96(2) . . ?
C59 C57 C58 115(2) . . ?
C54 C57 C58 112(2) . . ?
C57 C58 H58A 109.5 . . ?
C57 C58 H58B 109.5 . . ?
H58A C58 H58B 109.5 . . ?
C57 C58 H58C 109.5 . . ?
H58A C58 H58C 109.5 . . ?
H58B C58 H58C 109.5 . . ?
C57 C59 H59A 109.5 . . ?
C57 C59 H59B 109.5 . . ?
H59A C59 H59B 109.5 . . ?
C57 C59 H59C 109.5 . . ?
H59A C59 H59C 109.5 . . ?
H59B C59 H59C 109.5 . . ?
C57 C60 H60A 109.5 . . ?
C57 C60 H60B 109.5 . . ?
H60A C60 H60B 109.5 . . ?
C57 C60 H60C 109.5 . . ?
H60A C60 H60C 109.5 . . ?
H60B C60 H60C 109.5 . . ?
C56 C61 C63 109.7(15) . . ?
C56 C61 H61A 109.7 . . ?
C63 C61 H61A 109.7 . . ?
C56 C61 H61B 109.7 . . ?
C63 C61 H61B 109.7 . . ?
H61A C61 H61B 108.2 . . ?
O6 C62 C67 123.1(19) . . ?
O6 C62 C63 116.5(17) . . ?
C67 C62 C63 120(2) . . ?
C64 C63 C62 118.2(19) . . ?
C64 C63 C61 122(2) . . ?
C62 C63 C61 119.2(19) . . ?
C65 C64 C63 118(2) . . ?
C65 C64 H64 120.9 . . ?
C63 C64 H64 120.9 . . ?
C64 C65 C66 123(3) . . ?
C64 C65 C68 116(2) . . ?
C66 C65 C68 120(2) . . ?
C67 C66 C65 116(2) . . ?
C67 C66 H66 122.0 . . ?
C65 C66 H66 122.0 . . ?
C66 C67 C62 123(2) . . ?
C66 C67 C72 123.3(19) . . ?
C62 C67 C72 114.0(19) . . ?
C70 C68 C71 116(2) . . ?
C70 C68 C69 107(2) . . ?
C71 C68 C69 113(2) . . ?
C70 C68 C65 111(2) . . ?
C71 C68 C65 105(2) . . ?
C69 C68 C65 105(2) . . ?
C68 C69 H69A 109.5 . . ?
C68 C69 H69B 109.5 . . ?
H69A C69 H69B 109.5 . . ?
C68 C69 H69C 109.5 . . ?
H69A C69 H69C 109.5 . . ?
H69B C69 H69C 109.5 . . ?
C68 C70 H70A 109.5 . . ?
C68 C70 H70B 109.5 . . ?
H70A C70 H70B 109.5 . . ?
C68 C70 H70C 109.5 . . ?
H70A C70 H70C 109.5 . . ?
H70B C70 H70C 109.5 . . ?
C68 C71 H71A 109.5 . . ?
C68 C71 H71B 109.5 . . ?
H71A C71 H71B 109.5 . . ?
C68 C71 H71C 109.5 . . ?
H71A C71 H71C 109.5 . . ?
H71B C71 H71C 109.5 . . ?
C74 C72 C67 109.5(15) . . ?
C74 C72 H72A 109.8 . . ?
C67 C72 H72A 109.8 . . ?
C74 C72 H72B 109.8 . . ?
C67 C72 H72B 109.8 . . ?
H72A C72 H72B 108.2 . . ?
C74 C73 C78 121.1(17) . . ?
C74 C73 O7 120.2(17) . . ?
C78 C73 O7 118.5(17) . . ?
C73 C74 C75 118.2(17) . . ?
C73 C74 C72 122.8(16) . . ?
C75 C74 C72 118.6(17) . . ?
C76 C75 C74 123.4(18) . . ?
C76 C75 H75 118.3 . . ?
C74 C75 H75 118.3 . . ?
C75 C76 C77 115.7(17) . . ?
C75 C76 C79 120.4(19) . . ?
C77 C76 C79 123.9(18) . . ?
C78 C77 C76 123.6(19) . . ?
C78 C77 H77 118.2 . . ?
C76 C77 H77 118.2 . . ?
C77 C78 C73 117.8(19) . . ?
C77 C78 C83 120.0(18) . . ?
C73 C78 C83 121.9(17) . . ?
C76 C79 C82 112.1(18) . . ?
C76 C79 C80 110.1(17) . . ?
C82 C79 C80 108.7(19) . . ?
C76 C79 C81 107.4(17) . . ?
C82 C79 C81 110.1(19) . . ?
C80 C79 C81 108(2) . . ?
C79 C80 H80A 109.5 . . ?
C79 C80 H80B 109.5 . . ?
H80A C80 H80B 109.5 . . ?
C79 C80 H80C 109.5 . . ?
H80A C80 H80C 109.5 . . ?
H80B C80 H80C 109.5 . . ?
C79 C81 H81A 109.5 . . ?
C79 C81 H81B 109.5 . . ?
H81A C81 H81B 109.5 . . ?
C79 C81 H81C 109.5 . . ?
H81A C81 H81C 109.5 . . ?
H81B C81 H81C 109.5 . . ?
C79 C82 H82A 109.5 . . ?
C79 C82 H82B 109.5 . . ?
H82A C82 H82B 109.5 . . ?
C79 C82 H82C 109.5 . . ?
H82A C82 H82C 109.5 . . ?
H82B C82 H82C 109.5 . . ?
C85 C83 C78 113.3(18) . . ?
C85 C83 H83A 108.9 . . ?
C78 C83 H83A 108.9 . . ?
C85 C83 H83B 108.9 . . ?
C78 C83 H83B 108.9 . . ?
H83A C83 H83B 107.7 . . ?
C85 C84 O8 118.4(16) . . ?
C85 C84 C89 120.5(17) . . ?
O8 C84 C89 121.0(15) . . ?
C84 C85 C86 118.1(17) . . ?
C84 C85 C83 124.3(17) . . ?
C86 C85 C83 117.4(17) . . ?
C87 C86 C85 121.1(17) . . ?
C87 C86 H86 119.5 . . ?
C85 C86 H86 119.5 . . ?
C86 C87 C88 118.4(18) . . ?
C86 C87 C90 122.7(19) . . ?
C88 C87 C90 118.6(19) . . ?
C89 C88 C87 121.2(19) . . ?
C89 C88 H88 119.4 . . ?
C87 C88 H88 119.4 . . ?
C88 C89 C84 120.8(18) . . ?
C88 C89 C94 121.7(18) . . ?
C84 C89 C94 117.2(17) . . ?
C93 C90 C92 112(2) . . ?
C93 C90 C91 110(2) . . ?
C92 C90 C91 109(2) . . ?
C93 C90 C87 109(2) . . ?
C92 C90 C87 109.4(19) . . ?
C91 C90 C87 108(2) . . ?
C90 C91 H91A 109.5 . . ?
C90 C91 H91B 109.5 . . ?
H91A C91 H91B 109.5 . . ?
C90 C91 H91C 109.5 . . ?
H91A C91 H91C 109.5 . . ?
H91B C91 H91C 109.5 . . ?
C90 C92 H92A 109.5 . . ?
C90 C92 H92B 109.5 . . ?
H92A C92 H92B 109.5 . . ?
C90 C92 H92C 109.5 . . ?
H92A C92 H92C 109.5 . . ?
H92B C92 H92C 109.5 . . ?
C90 C93 H93A 109.5 . . ?
C90 C93 H93B 109.5 . . ?
H93A C93 H93B 109.5 . . ?
C90 C93 H93C 109.5 . . ?
H93A C93 H93C 109.5 . . ?
H93B C93 H93C 109.5 . . ?
C89 C94 C52 112.0(15) . . ?
C89 C94 H94A 109.2 . . ?
C52 C94 H94A 109.2 . . ?
C89 C94 H94B 109.2 . . ?
C52 C94 H94B 109.2 . . ?
H94A C94 H94B 107.9 . . ?
O9 C101 C106 121.8(17) . . ?
O9 C101 C102 118.8(15) . . ?
C106 C101 C102 119.2(18) . . ?
C103 C102 C101 120.1(17) . . ?
C103 C102 C144 118.2(17) . . ?
C101 C102 C144 121.7(16) . . ?
C102 C103 C104 121.8(19) . . ?
C102 C103 H103 119.1 . . ?
C104 C103 H103 119.1 . . ?
C105 C104 C103 116.7(17) . . ?
C105 C104 C107 122.9(17) . . ?
C103 C104 C107 120.4(18) . . ?
C104 C105 C106 124.0(18) . . ?
C104 C105 H105 118.0 . . ?
C106 C105 H105 118.0 . . ?
C101 C106 C105 117.8(17) . . ?
C101 C106 C111 123.4(16) . . ?
C105 C106 C111 118.7(15) . . ?
C104 C107 C108 112.5(17) . . ?
C104 C107 C110 107.6(17) . . ?
C108 C107 C110 111.9(16) . . ?
C104 C107 C109 109.1(16) . . ?
C108 C107 C109 103.8(19) . . ?
C110 C107 C109 111.9(19) . . ?
C107 C108 H10D 109.5 . . ?
C107 C108 H10E 109.5 . . ?
H10D C108 H10E 109.5 . . ?
C107 C108 H10F 109.5 . . ?
H10D C108 H10F 109.5 . . ?
H10E C108 H10F 109.5 . . ?
C107 C109 H10G 109.5 . . ?
C107 C109 H10H 109.5 . . ?
H10G C109 H10H 109.5 . . ?
C107 C109 H10I 109.5 . . ?
H10G C109 H10I 109.5 . . ?
H10H C109 H10I 109.5 . . ?
C107 C110 H11C 109.5 . . ?
C107 C110 H11D 109.5 . . ?
H11C C110 H11D 109.5 . . ?
C107 C110 H11E 109.5 . . ?
H11C C110 H11E 109.5 . . ?
H11D C110 H11E 109.5 . . ?
C106 C111 C113 115.2(16) . . ?
C106 C111 H11F 108.5 . . ?
C113 C111 H11F 108.5 . . ?
C106 C111 H11G 108.5 . . ?
C113 C111 H11G 108.5 . . ?
H11F C111 H11G 107.5 . . ?
O10 C112 C113 119.1(16) . . ?
O10 C112 C117 118.0(16) . . ?
C113 C112 C117 122.7(17) . . ?
C112 C113 C114 116.0(17) . . ?
C112 C113 C111 119.1(16) . . ?
C114 C113 C111 124.8(16) . . ?
C115 C114 C113 124.8(17) . . ?
C115 C114 H114 117.6 . . ?
C113 C114 H114 117.6 . . ?
C114 C115 C116 115.4(17) . . ?
C114 C115 C118 125.6(17) . . ?
C116 C115 C118 118.6(17) . . ?
C117 C116 C115 123.5(17) . . ?
C117 C116 H116 118.3 . . ?
C115 C116 H116 118.3 . . ?
C116 C117 C112 117.4(17) . . ?
C116 C117 C122 123.8(17) . . ?
C112 C117 C122 118.6(16) . . ?
C115 C118 C121 110.7(19) . . ?
C115 C118 C120 113.0(18) . . ?
C121 C118 C120 106.9(19) . . ?
C115 C118 C119 112.3(17) . . ?
C121 C118 C119 108.1(19) . . ?
C120 C118 C119 105.6(18) . . ?
C118 C119 H11H 109.5 . . ?
C118 C119 H11J 109.5 . . ?
H11H C119 H11J 109.5 . . ?
C118 C119 H11K 109.5 . . ?
H11H C119 H11K 109.5 . . ?
H11J C119 H11K 109.5 . . ?
C118 C120 H12A 109.5 . . ?
C118 C120 H12B 109.5 . . ?
H12A C120 H12B 109.5 . . ?
C118 C120 H12C 109.5 . . ?
H12A C120 H12C 109.5 . . ?
H12B C120 H12C 109.5 . . ?
C118 C121 H12D 109.5 . . ?
C118 C121 H12E 109.5 . . ?
H12D C121 H12E 109.5 . . ?
C118 C121 H12F 109.5 . . ?
H12D C121 H12F 109.5 . . ?
H12E C121 H12F 109.5 . . ?
C117 C122 C124 111.3(16) . . ?
C117 C122 H12G 109.4 . . ?
C124 C122 H12G 109.4 . . ?
C117 C122 H12H 109.4 . . ?
C124 C122 H12H 109.4 . . ?
H12G C122 H12H 108.0 . . ?
C128 C123 C124 120(2) . . ?
C128 C123 O11 119.1(17) . . ?
C124 C123 O11 121(2) . . ?
C123 C124 C125 118(2) . . ?
C123 C124 C122 123(2) . . ?
C125 C124 C122 118.6(17) . . ?
C126 C125 C124 123.1(18) . . ?
C126 C125 H125 118.5 . . ?
C124 C125 H125 118.5 . . ?
C127 C126 C125 115(2) . . ?
C127 C126 C129 125(2) . . ?
C125 C126 C129 120(2) . . ?
C126 C127 C128 125(2) . . ?
C126 C127 H127 117.6 . . ?
C128 C127 H127 117.6 . . ?
C123 C128 C127 118.1(19) . . ?
C123 C128 C133 124(2) . . ?
C127 C128 C133 117.9(19) . . ?
C131 C129 C126 111(2) . . ?
C131 C129 C132 108(2) . . ?
C126 C129 C132 112(2) . . ?
C131 C129 C130 107(2) . . ?
C126 C129 C130 113(2) . . ?
C132 C129 C130 105(2) . . ?
C129 C130 H13A 109.5 . . ?
C129 C130 H13B 109.5 . . ?
H13A C130 H13B 109.5 . . ?
C129 C130 H13C 109.5 . . ?
H13A C130 H13C 109.5 . . ?
H13B C130 H13C 109.5 . . ?
C129 C131 H13D 109.5 . . ?
C129 C131 H13E 109.5 . . ?
H13D C131 H13E 109.5 . . ?
C129 C131 H13F 109.5 . . ?
H13D C131 H13F 109.5 . . ?
H13E C131 H13F 109.5 . . ?
C129 C132 H13G 109.5 . . ?
C129 C132 H13H 109.5 . . ?
H13G C132 H13H 109.5 . . ?
C129 C132 H13I 109.5 . . ?
H13G C132 H13I 109.5 . . ?
H13H C132 H13I 109.5 . . ?
C135 C133 C128 111.4(15) . . ?
C135 C133 H13J 109.4 . . ?
C128 C133 H13J 109.4 . . ?
C135 C133 H13K 109.4 . . ?
C128 C133 H13K 109.4 . . ?
H13J C133 H13K 108.0 . . ?
C135 C134 O12 121.2(16) . . ?
C135 C134 C139 120.1(19) . . ?
O12 C134 C139 118.7(18) . . ?
C134 C135 C136 116.2(17) . . ?
C134 C135 C133 122(2) . . ?
C136 C135 C133 121(2) . . ?
C137 C136 C135 123(2) . . ?
C137 C136 H136 118.3 . . ?
C135 C136 H136 118.3 . . ?
C136 C137 C138 119(2) . . ?
C136 C137 C140 120(2) . . ?
C138 C137 C140 120.1(19) . . ?
C139 C138 C137 119.3(18) . . ?
C139 C138 H138 120.4 . . ?
C137 C138 H138 120.4 . . ?
C138 C139 C134 121.5(19) . . ?
C138 C139 C144 120.8(16) . . ?
C134 C139 C144 117.6(17) . . ?
C137 C140 C141 118(2) . . ?
C137 C140 C142 115(2) . . ?
C141 C140 C142 107(2) . . ?
C137 C140 C143 107(2) . . ?
C141 C140 C143 109(2) . . ?
C142 C140 C143 99(2) . . ?
C140 C141 H14A 109.5 . . ?
C140 C141 H14B 109.5 . . ?
H14A C141 H14B 109.5 . . ?
C140 C141 H14C 109.5 . . ?
H14A C141 H14C 109.5 . . ?
H14B C141 H14C 109.5 . . ?
C140 C142 H14D 109.5 . . ?
C140 C142 H14E 109.5 . . ?
H14D C142 H14E 109.5 . . ?
C140 C142 H14F 109.5 . . ?
H14D C142 H14F 109.5 . . ?
H14E C142 H14F 109.5 . . ?
C140 C143 H14G 109.5 . . ?
C140 C143 H14H 109.5 . . ?
H14G C143 H14H 109.5 . . ?
C140 C143 H14I 109.5 . . ?
H14G C143 H14I 109.5 . . ?
H14H C143 H14I 109.5 . . ?
C102 C144 C139 110.4(15) . . ?
C102 C144 H14J 109.6 . . ?
C139 C144 H14J 109.6 . . ?
C102 C144 H14K 109.6 . . ?
C139 C144 H14K 109.6 . . ?
H14J C144 H14K 108.1 . . ?
C151 N1 Sc2 152(2) . . ?
N1 C151 C152 175(4) . . ?
C151 C152 H15A 109.5 . . ?
C151 C152 H15B 109.5 . . ?
H15A C152 H15B 109.5 . . ?
C151 C152 H15C 109.5 . . ?
H15A C152 H15C 109.5 . . ?
H15B C152 H15C 109.5 . . ?
C153 N2 Sc2 155.8(18) . . ?
N2 C153 C154 173(3) . . ?
C153 C154 H15D 109.5 . . ?
C153 C154 H15E 109.5 . . ?
H15D C154 H15E 109.5 . . ?
C153 C154 H15F 109.5 . . ?
H15D C154 H15F 109.5 . . ?
H15E C154 H15F 109.5 . . ?
C155 N3 Sc2 168(3) . . ?
N3 C155 C156 172(4) . . ?
C155 C156 H15G 109.5 . . ?
C155 C156 H15H 109.5 . . ?
H15G C156 H15H 109.5 . . ?
C155 C156 H15I 109.5 . . ?
H15G C156 H15I 109.5 . . ?
H15H C156 H15I 109.5 . . ?
C157 N4 Na1 141(2) . . ?
N4 C157 C158 175(3) . . ?
C157 C158 H15J 109.5 . . ?
C157 C158 H15K 109.5 . . ?
H15J C158 H15K 109.5 . . ?
C157 C158 H15L 109.5 . . ?
H15J C158 H15L 109.5 . . ?
H15K C158 H15L 109.5 . . ?
N5 C601 C602 177(4) . . ?
C601 C602 H60D 109.5 . . ?
C601 C602 H60E 109.5 . . ?
H60D C602 H60E 109.5 . . ?
C601 C602 H60F 109.5 . . ?
H60D C602 H60F 109.5 . . ?
H60E C602 H60F 109.5 . . ?
N6 C603 C604 177(2) . . ?
C603 C604 H60G 109.5 . . ?
C603 C604 H60H 109.5 . . ?
H60G C604 H60H 109.5 . . ?
C603 C604 H60I 109.5 . . ?
H60G C604 H60I 109.5 . . ?
H60H C604 H60I 109.5 . . ?
N7 C605 C606 178(4) . . ?
C605 C606 H60J 109.5 . . ?
C605 C606 H60K 109.5 . . ?
H60J C606 H60K 109.5 . . ?
C605 C606 H60L 109.5 . . ?
H60J C606 H60L 109.5 . . ?
H60K C606 H60L 109.5 . . ?
C1 O1 Sc1 174.6(13) . . ?
C34 O2 Sc2 139.0(11) . . ?
C34 O2 Sc1 117.2(10) . . ?
Sc2 O2 Sc1 101.8(5) . . ?
C23 O3 Sc1 131.3(10) . . ?
C23 O3 Sc3 123.7(11) . . ?
Sc1 O3 Sc3 102.3(5) . . ?
C12 O4 Sc1 124.0(11) . . ?
C12 O4 Na1 126.0(11) . . ?
Sc1 O4 Na1 100.8(5) . . ?
C51 O5 Sc2 139.9(10) . . ?
C51 O5 Sc3 117.1(9) . . ?
Sc2 O5 Sc3 101.7(6) . . ?
C62 O6 Sc3 175.0(12) . . ?
C73 O7 Sc3 119.3(11) . . ?
C73 O7 Na1 128.5(11) . . ?
Sc3 O7 Na1 99.8(5) . . ?
C84 O8 Sc3 133.4(10) . . ?
C84 O8 Sc4 121.8(10) . . ?
Sc3 O8 Sc4 101.5(5) . . ?
C101 O9 Sc2 138.1(10) . . ?
C101 O9 Sc4 119.2(11) . . ?
Sc2 O9 Sc4 100.9(5) . . ?
C112 O10 Sc4 175.5(14) . . ?
C123 O11 Sc4 120.6(10) . . ?
C123 O11 Na1 127.9(11) . . ?
Sc4 O11 Na1 98.7(5) . . ?
C134 O12 Sc4 135.6(10) . . ?
C134 O12 Sc1 120.4(10) . . ?
Sc4 O12 Sc1 101.7(6) . . ?
Sc4 O13 Sc1 111.8(6) . . ?
Sc4 O13 Sc3 110.0(5) . . ?
Sc1 O13 Sc3 109.4(5) . . ?
Sc4 O13 Sc2 108.7(5) . . ?
Sc1 O13 Sc2 109.3(5) . . ?
Sc3 O13 Sc2 107.6(6) . . ?
O1 Sc1 O13 144.6(5) . . ?
O1 Sc1 O3 129.8(5) . . ?
O13 Sc1 O3 74.8(5) . . ?
O1 Sc1 O4 88.0(5) . . ?
O13 Sc1 O4 123.0(5) . . ?
O3 Sc1 O4 84.7(4) . . ?
O1 Sc1 O2 82.5(5) . . ?
O13 Sc1 O2 72.4(5) . . ?
O3 Sc1 O2 87.9(5) . . ?
O4 Sc1 O2 160.0(5) . . ?
O1 Sc1 O12 100.1(5) . . ?
O13 Sc1 O12 70.7(5) . . ?
O3 Sc1 O12 127.8(5) . . ?
O4 Sc1 O12 82.7(5) . . ?
O2 Sc1 O12 116.2(4) . . ?
O1 Sc1 Sc3 162.2(5) . . ?
O13 Sc1 Sc3 35.6(3) . . ?
O3 Sc1 Sc3 39.8(3) . . ?
O4 Sc1 Sc3 103.1(3) . . ?
O2 Sc1 Sc3 82.6(3) . . ?
O12 Sc1 Sc3 95.2(3) . . ?
O1 Sc1 Sc4 132.1(4) . . ?
O13 Sc1 Sc4 33.8(4) . . ?
O3 Sc1 Sc4 97.9(3) . . ?
O4 Sc1 Sc4 102.0(3) . . ?
O2 Sc1 Sc4 97.4(3) . . ?
O12 Sc1 Sc4 37.4(3) . . ?
Sc3 Sc1 Sc4 59.81(11) . . ?
O1 Sc1 Sc2 111.4(4) . . ?
O13 Sc1 Sc2 36.2(3) . . ?
O3 Sc1 Sc2 88.0(3) . . ?
O4 Sc1 Sc2 159.2(3) . . ?
O2 Sc1 Sc2 38.1(3) . . ?
O12 Sc1 Sc2 86.4(3) . . ?
Sc3 Sc1 Sc2 60.22(11) . . ?
Sc4 Sc1 Sc2 59.77(11) . . ?
O1 Sc1 Na1 131.3(5) . . ?
O13 Sc1 Na1 78.1(4) . . ?
O3 Sc1 Na1 68.0(4) . . ?
O4 Sc1 Na1 45.0(4) . . ?
O2 Sc1 Na1 146.0(4) . . ?
O12 Sc1 Na1 67.5(4) . . ?
Sc3 Sc1 Na1 63.5(2) . . ?
Sc4 Sc1 Na1 64.3(2) . . ?
Sc2 Sc1 Na1 114.3(2) . . ?
O5 Sc2 O13 73.2(5) . . ?
O5 Sc2 O2 113.3(5) . . ?
O13 Sc2 O2 72.7(4) . . ?
O5 Sc2 O9 109.8(5) . . ?
O13 Sc2 O9 72.1(4) . . ?
O2 Sc2 O9 111.5(5) . . ?
O5 Sc2 N1 153.8(6) . . ?
O13 Sc2 N1 132.9(6) . . ?
O2 Sc2 N1 82.6(5) . . ?
O9 Sc2 N1 81.1(5) . . ?
O5 Sc2 N3 84.1(5) . . ?
O13 Sc2 N3 133.8(5) . . ?
O2 Sc2 N3 80.7(5) . . ?
O9 Sc2 N3 154.0(5) . . ?
N1 Sc2 N3 77.8(5) . . ?
O5 Sc2 N2 79.9(5) . . ?
O13 Sc2 N2 135.3(5) . . ?
O2 Sc2 N2 152.0(5) . . ?
O9 Sc2 N2 84.6(5) . . ?
N1 Sc2 N2 77.4(6) . . ?
N3 Sc2 N2 76.1(6) . . ?
O5 Sc2 Sc4 81.7(4) . . ?
O13 Sc2 Sc4 34.5(3) . . ?
O2 Sc2 Sc4 99.2(4) . . ?
O9 Sc2 Sc4 40.1(3) . . ?
N1 Sc2 Sc4 117.7(4) . . ?
N3 Sc2 Sc4 164.4(4) . . ?
N2 Sc2 Sc4 107.4(4) . . ?
O5 Sc2 Sc3 40.4(4) . . ?
O13 Sc2 Sc3 35.6(3) . . ?
O2 Sc2 Sc3 83.1(3) . . ?
O9 Sc2 Sc3 99.1(3) . . ?
N1 Sc2 Sc3 164.6(4) . . ?
N3 Sc2 Sc3 105.3(4) . . ?
N2 Sc2 Sc3 118.0(4) . . ?
Sc4 Sc2 Sc3 59.40(11) . . ?
O5 Sc2 Sc1 99.5(4) . . ?
O13 Sc2 Sc1 34.5(3) . . ?
O2 Sc2 Sc1 40.1(3) . . ?
O9 Sc2 Sc1 83.1(3) . . ?
N1 Sc2 Sc1 105.7(4) . . ?
N3 Sc2 Sc1 117.2(4) . . ?
N2 Sc2 Sc1 166.7(5) . . ?
Sc4 Sc2 Sc1 59.52(11) . . ?
Sc3 Sc2 Sc1 59.25(10) . . ?
O6 Sc3 O13 144.6(5) . . ?
O6 Sc3 O8 131.4(5) . . ?
O13 Sc3 O8 74.3(5) . . ?
O6 Sc3 O7 87.2(5) . . ?
O13 Sc3 O7 123.2(5) . . ?
O8 Sc3 O7 84.9(5) . . ?
O6 Sc3 O3 97.5(5) . . ?
O13 Sc3 O3 72.2(4) . . ?
O8 Sc3 O3 128.4(5) . . ?
O7 Sc3 O3 81.8(4) . . ?
O6 Sc3 O5 84.3(5) . . ?
O13 Sc3 O5 71.9(5) . . ?
O8 Sc3 O5 87.1(5) . . ?
O7 Sc3 O5 159.9(5) . . ?
O3 Sc3 O5 117.3(4) . . ?
O6 Sc3 Sc4 163.0(4) . . ?
O13 Sc3 Sc4 34.5(3) . . ?
O8 Sc3 Sc4 40.3(3) . . ?
O7 Sc3 Sc4 104.6(4) . . ?
O3 Sc3 Sc4 96.3(3) . . ?
O5 Sc3 Sc4 80.6(4) . . ?
O6 Sc3 Sc1 130.4(4) . . ?
O13 Sc3 Sc1 35.0(3) . . ?
O8 Sc3 Sc1 98.1(4) . . ?
O7 Sc3 Sc1 101.1(4) . . ?
O3 Sc3 Sc1 37.8(3) . . ?
O5 Sc3 Sc1 98.2(3) . . ?
Sc4 Sc3 Sc1 60.15(11) . . ?
O6 Sc3 Sc2 111.0(4) . . ?
O13 Sc3 Sc2 36.8(3) . . ?
O8 Sc3 Sc2 89.2(3) . . ?
O7 Sc3 Sc2 159.8(4) . . ?
O3 Sc3 Sc2 86.8(3) . . ?
O5 Sc3 Sc2 37.9(3) . . ?
Sc4 Sc3 Sc2 59.98(10) . . ?
Sc1 Sc3 Sc2 60.53(11) . . ?
O6 Sc3 Na1 130.6(4) . . ?
O13 Sc3 Na1 77.8(4) . . ?
O8 Sc3 Na1 67.8(4) . . ?
O7 Sc3 Na1 45.5(4) . . ?
O3 Sc3 Na1 67.4(4) . . ?
O5 Sc3 Na1 145.0(4) . . ?
Sc4 Sc3 Na1 64.4(2) . . ?
Sc1 Sc3 Na1 63.5(2) . . ?
Sc2 Sc3 Na1 114.5(2) . . ?
O10 Sc4 O13 148.5(6) . . ?
O10 Sc4 O12 127.3(6) . . ?
O13 Sc4 O12 74.6(5) . . ?
O10 Sc4 O9 83.8(5) . . ?
O13 Sc4 O9 73.3(5) . . ?
O12 Sc4 O9 89.1(5) . . ?
O10 Sc4 O8 100.4(5) . . ?
O13 Sc4 O8 73.2(5) . . ?
O12 Sc4 O8 128.0(5) . . ?
O9 Sc4 O8 118.6(5) . . ?
O10 Sc4 O11 85.3(5) . . ?
O13 Sc4 O11 122.7(5) . . ?
O12 Sc4 O11 83.3(5) . . ?
O9 Sc4 O11 159.0(5) . . ?
O8 Sc4 O11 81.0(5) . . ?
O10 Sc4 Sc3 133.9(5) . . ?
O13 Sc4 Sc3 35.6(3) . . ?
O12 Sc4 Sc3 98.8(4) . . ?
O9 Sc4 Sc3 99.3(4) . . ?
O8 Sc4 Sc3 38.1(3) . . ?
O11 Sc4 Sc3 101.1(3) . . ?
O10 Sc4 Sc1 162.7(4) . . ?
O13 Sc4 Sc1 34.3(4) . . ?
O12 Sc4 Sc1 40.9(4) . . ?
O9 Sc4 Sc1 83.4(3) . . ?
O8 Sc4 Sc1 95.9(3) . . ?
O11 Sc4 Sc1 102.9(3) . . ?
Sc3 Sc4 Sc1 60.04(11) . . ?
O10 Sc4 Sc2 114.0(4) . . ?
O13 Sc4 Sc2 36.8(3) . . ?
O12 Sc4 Sc2 89.9(4) . . ?
O9 Sc4 Sc2 39.1(3) . . ?
O8 Sc4 Sc2 88.0(3) . . ?
O11 Sc4 Sc2 159.4(3) . . ?
Sc3 Sc4 Sc2 60.62(11) . . ?
Sc1 Sc4 Sc2 60.71(11) . . ?
O10 Sc4 Na1 129.5(4) . . ?
O13 Sc4 Na1 77.1(4) . . ?
O12 Sc4 Na1 67.4(4) . . ?
O9 Sc4 Na1 146.3(4) . . ?
O8 Sc4 Na1 66.3(4) . . ?
O11 Sc4 Na1 45.6(4) . . ?
Sc3 Sc4 Na1 63.0(2) . . ?
Sc1 Sc4 Na1 62.9(2) . . ?
Sc2 Sc4 Na1 113.9(2) . . ?
O4 Na1 O7 103.8(6) . . ?
O4 Na1 O11 104.3(5) . . ?
O7 Na1 O11 104.8(6) . . ?
O4 Na1 N4 115.1(8) . . ?
O7 Na1 N4 134.7(8) . . ?
O11 Na1 N4 87.8(7) . . ?
O4 Na1 Sc1 34.2(3) . . ?
O7 Na1 Sc1 82.4(4) . . ?
O11 Na1 Sc1 84.5(4) . . ?
N4 Na1 Sc1 142.7(7) . . ?
O4 Na1 Sc3 83.6(4) . . ?
O7 Na1 Sc3 34.7(3) . . ?
O11 Na1 Sc3 82.9(4) . . ?
N4 Na1 Sc3 160.8(7) . . ?
Sc1 Na1 Sc3 53.1(2) . . ?
O4 Na1 Sc4 82.0(4) . . ?
O7 Na1 Sc4 83.7(4) . . ?
O11 Na1 Sc4 35.7(3) . . ?
N4 Na1 Sc4 122.6(7) . . ?
Sc1 Na1 Sc4 52.77(19) . . ?
Sc3 Na1 Sc4 52.6(2) . . ?

loop_
_geom_bond_atom_site_label_1
_geom_bond_atom_site_label_2
_geom_bond_distance
_geom_bond_site_symmetry_2
_geom_bond_publ_flag
C1 C6 1.36(3) . ?
C1 O1 1.36(2) . ?
C1 C2 1.39(3) . ?
C2 C3 1.45(3) . ?
C2 C44 1.49(3) . ?
C3 C4 1.40(3) . ?
C3 H3 0.9500 . ?
C4 C5 1.38(3) . ?
C4 C7 1.55(3) . ?
C5 C6 1.40(2) . ?
C5 H5 0.9500 . ?
C6 C11 1.51(3) . ?
C7 C10 1.49(3) . ?
C7 C8 1.49(3) . ?
C7 C9 1.51(3) . ?
C8 H8A 0.9800 . ?
C8 H8B 0.9800 . ?
C8 H8C 0.9800 . ?
C9 H9A 0.9800 . ?
C9 H9B 0.9800 . ?
C9 H9C 0.9800 . ?
C10 H10A 0.9800 . ?
C10 H10B 0.9800 . ?
C10 H10C 0.9800 . ?
C11 C13 1.47(3) . ?
C11 H11A 0.9900 . ?
C11 H11B 0.9900 . ?
C12 O4 1.38(2) . ?
C12 C13 1.38(3) . ?
C12 C17 1.47(3) . ?
C13 C14 1.37(3) . ?
C14 C15 1.43(3) . ?
C14 H14 0.9500 . ?
C15 C16 1.44(3) . ?
C15 C18 1.52(3) . ?
C16 C17 1.42(2) . ?
C16 H16 0.9500 . ?
C17 C22 1.46(3) . ?
C18 C21 1.49(3) . ?
C18 C19 1.52(3) . ?
C18 C20 1.52(3) . ?
C19 H19A 0.9800 . ?
C19 H19B 0.9800 . ?
C19 H19C 0.9800 . ?
C20 H20A 0.9800 . ?
C20 H20B 0.9800 . ?
C20 H20C 0.9800 . ?
C21 H21A 0.9800 . ?
C21 H21B 0.9800 . ?
C21 H21C 0.9800 . ?
C22 C24 1.53(3) . ?
C22 H22A 0.9900 . ?
C22 H22B 0.9900 . ?
C23 C28 1.37(3) . ?
C23 C24 1.42(2) . ?
C23 O3 1.44(2) . ?
C24 C25 1.38(3) . ?
C25 C26 1.37(3) . ?
C25 H25 0.9500 . ?
C26 C27 1.41(3) . ?
C26 C29 1.51(3) . ?
C27 C28 1.37(3) . ?
C27 H27 0.9500 . ?
C28 C33 1.50(2) . ?
C29 C30 1.50(3) . ?
C29 C31 1.51(4) . ?
C29 C32 1.54(3) . ?
C30 H30A 0.9800 . ?
C30 H30B 0.9800 . ?
C30 H30C 0.9800 . ?
C31 H31A 0.9800 . ?
C31 H31B 0.9800 . ?
C31 H31C 0.9800 . ?
C32 H32A 0.9800 . ?
C32 H32B 0.9800 . ?
C32 H32C 0.9800 . ?
C33 C35 1.54(2) . ?
C33 H33A 0.9900 . ?
C33 H33B 0.9900 . ?
C34 O2 1.39(2) . ?
C34 C35 1.39(2) . ?
C34 C39 1.42(3) . ?
C35 C36 1.37(2) . ?
C36 C37 1.38(2) . ?
C36 H36 0.9500 . ?
C37 C38 1.40(3) . ?
C37 C40 1.55(3) . ?
C38 C39 1.39(2) . ?
C38 H38 0.9500 . ?
C39 C44 1.52(3) . ?
C40 C42 1.51(4) . ?
C40 C43 1.53(3) . ?
C40 C41 1.54(3) . ?
C41 H41A 0.9800 . ?
C41 H41B 0.9800 . ?
C41 H41C 0.9800 . ?
C42 H42A 0.9800 . ?
C42 H42B 0.9800 . ?
C42 H42C 0.9800 . ?
C43 H43A 0.9800 . ?
C43 H43B 0.9800 . ?
C43 H43C 0.9800 . ?
C44 H44A 0.9900 . ?
C44 H44B 0.9900 . ?
C51 C52 1.39(3) . ?
C51 O5 1.40(2) . ?
C51 C56 1.42(3) . ?
C52 C53 1.40(3) . ?
C52 C94 1.54(3) . ?
C53 C54 1.44(3) . ?
C53 H53 0.9500 . ?
C54 C55 1.32(3) . ?
C54 C57 1.52(3) . ?
C55 C56 1.45(3) . ?
C55 H55 0.9500 . ?
C56 C61 1.51(3) . ?
C57 C60 1.42(3) . ?
C57 C59 1.42(3) . ?
C57 C58 1.54(3) . ?
C58 H58A 0.9800 . ?
C58 H58B 0.9800 . ?
C58 H58C 0.9800 . ?
C59 H59A 0.9800 . ?
C59 H59B 0.9800 . ?
C59 H59C 0.9800 . ?
C60 H60A 0.9800 . ?
C60 H60B 0.9800 . ?
C60 H60C 0.9800 . ?
C61 C63 1.56(3) . ?
C61 H61A 0.9900 . ?
C61 H61B 0.9900 . ?
C62 O6 1.35(2) . ?
C62 C67 1.35(2) . ?
C62 C63 1.42(3) . ?
C63 C64 1.36(3) . ?
C64 C65 1.34(3) . ?
C64 H64 0.9500 . ?
C65 C66 1.41(4) . ?
C65 C68 1.73(3) . ?
C66 C67 1.31(3) . ?
C66 H66 0.9500 . ?
C67 C72 1.58(3) . ?
C68 C70 1.45(3) . ?
C68 C71 1.48(3) . ?
C68 C69 1.58(3) . ?
C69 H69A 0.9800 . ?
C69 H69B 0.9800 . ?
C69 H69C 0.9800 . ?
C70 H70A 0.9800 . ?
C70 H70B 0.9800 . ?
C70 H70C 0.9800 . ?
C71 H71A 0.9800 . ?
C71 H71B 0.9800 . ?
C71 H71C 0.9800 . ?
C72 C74 1.54(2) . ?
C72 H72A 0.9900 . ?
C72 H72B 0.9900 . ?
C73 C74 1.37(2) . ?
C73 C78 1.40(3) . ?
C73 O7 1.42(2) . ?
C74 C75 1.40(2) . ?
C75 C76 1.36(2) . ?
C75 H75 0.9500 . ?
C76 C77 1.41(3) . ?
C76 C79 1.53(3) . ?
C77 C78 1.36(2) . ?
C77 H77 0.9500 . ?
C78 C83 1.53(3) . ?
C79 C82 1.53(3) . ?
C79 C80 1.54(3) . ?
C79 C81 1.55(3) . ?
C80 H80A 0.9800 . ?
C80 H80B 0.9800 . ?
C80 H80C 0.9800 . ?
C81 H81A 0.9800 . ?
C81 H81B 0.9800 . ?
C81 H81C 0.9800 . ?
C82 H82A 0.9800 . ?
C82 H82B 0.9800 . ?
C82 H82C 0.9800 . ?
C83 C85 1.47(3) . ?
C83 H83A 0.9900 . ?
C83 H83B 0.9900 . ?
C84 C85 1.39(2) . ?
C84 O8 1.40(2) . ?
C84 C89 1.41(2) . ?
C85 C86 1.44(2) . ?
C86 C87 1.40(3) . ?
C86 H86 0.9500 . ?
C87 C88 1.41(3) . ?
C87 C90 1.56(3) . ?
C88 C89 1.36(3) . ?
C88 H88 0.9500 . ?
C89 C94 1.50(3) . ?
C90 C93 1.51(4) . ?
C90 C92 1.53(3) . ?
C90 C91 1.56(4) . ?
C91 H91A 0.9800 . ?
C91 H91B 0.9800 . ?
C91 H91C 0.9800 . ?
C92 H92A 0.9800 . ?
C92 H92B 0.9800 . ?
C92 H92C 0.9800 . ?
C93 H93A 0.9800 . ?
C93 H93B 0.9800 . ?
C93 H93C 0.9800 . ?
C94 H94A 0.9900 . ?
C94 H94B 0.9900 . ?
C101 O9 1.38(2) . ?
C101 C106 1.41(2) . ?
C101 C102 1.43(3) . ?
C102 C103 1.39(2) . ?
C102 C144 1.52(2) . ?
C103 C104 1.41(3) . ?
C103 H103 0.9500 . ?
C104 C105 1.39(3) . ?
C104 C107 1.51(3) . ?
C105 C106 1.41(2) . ?
C105 H105 0.9500 . ?
C106 C111 1.50(2) . ?
C107 C108 1.52(3) . ?
C107 C110 1.53(3) . ?
C107 C109 1.56(3) . ?
C108 H10D 0.9800 . ?
C108 H10E 0.9800 . ?
C108 H10F 0.9800 . ?
C109 H10G 0.9800 . ?
C109 H10H 0.9800 . ?
C109 H10I 0.9800 . ?
C110 H11C 0.9800 . ?
C110 H11D 0.9800 . ?
C110 H11E 0.9800 . ?
C111 C113 1.51(2) . ?
C111 H11F 0.9900 . ?
C111 H11G 0.9900 . ?
C112 O10 1.344(19) . ?
C112 C113 1.39(2) . ?
C112 C117 1.40(2) . ?
C113 C114 1.40(2) . ?
C114 C115 1.38(2) . ?
C114 H114 0.9500 . ?
C115 C116 1.41(2) . ?
C115 C118 1.50(3) . ?
C116 C117 1.37(2) . ?
C116 H116 0.9500 . ?
C117 C122 1.49(2) . ?
C118 C121 1.50(3) . ?
C118 C120 1.53(3) . ?
C118 C119 1.58(3) . ?
C119 H11H 0.9800 . ?
C119 H11J 0.9800 . ?
C119 H11K 0.9800 . ?
C120 H12A 0.9800 . ?
C120 H12B 0.9800 . ?
C120 H12C 0.9800 . ?
C121 H12D 0.9800 . ?
C121 H12E 0.9800 . ?
C121 H12F 0.9800 . ?
C122 C124 1.52(3) . ?
C122 H12G 0.9900 . ?
C122 H12H 0.9900 . ?
C123 C128 1.37(3) . ?
C123 C124 1.40(3) . ?
C123 O11 1.40(2) . ?
C124 C125 1.43(3) . ?
C125 C126 1.40(3) . ?
C125 H125 0.9500 . ?
C126 C127 1.34(3) . ?
C126 C129 1.48(3) . ?
C127 C128 1.44(3) . ?
C127 H127 0.9500 . ?
C128 C133 1.55(3) . ?
C129 C131 1.45(3) . ?
C129 C132 1.54(3) . ?
C129 C130 1.55(3) . ?
C130 H13A 0.9800 . ?
C130 H13B 0.9800 . ?
C130 H13C 0.9800 . ?
C131 H13D 0.9800 . ?
C131 H13E 0.9800 . ?
C131 H13F 0.9800 . ?
C132 H13G 0.9800 . ?
C132 H13H 0.9800 . ?
C132 H13I 0.9800 . ?
C133 C135 1.48(2) . ?
C133 H13J 0.9900 . ?
C133 H13K 0.9900 . ?
C134 C135 1.39(3) . ?
C134 O12 1.42(2) . ?
C134 C139 1.42(2) . ?
C135 C136 1.41(3) . ?
C136 C137 1.36(3) . ?
C136 H136 0.9500 . ?
C137 C138 1.39(3) . ?
C137 C140 1.48(3) . ?
C138 C139 1.36(3) . ?
C138 H138 0.9500 . ?
C139 C144 1.55(3) . ?
C140 C141 1.54(3) . ?
C140 C142 1.55(4) . ?
C140 C143 1.61(3) . ?
C141 H14A 0.9800 . ?
C141 H14B 0.9800 . ?
C141 H14C 0.9800 . ?
C142 H14D 0.9800 . ?
C142 H14E 0.9800 . ?
C142 H14F 0.9800 . ?
C143 H14G 0.9800 . ?
C143 H14H 0.9800 . ?
C143 H14I 0.9800 . ?
C144 H14J 0.9900 . ?
C144 H14K 0.9900 . ?
N1 C151 1.16(4) . ?
N1 Sc2 2.240(15) . ?
C151 C152 1.48(4) . ?
C152 H15A 0.9800 . ?
C152 H15B 0.9800 . ?
C152 H15C 0.9800 . ?
N2 C153 1.15(3) . ?
N2 Sc2 2.299(17) . ?
C153 C154 1.50(4) . ?
C154 H15D 0.9800 . ?
C154 H15E 0.9800 . ?
C154 H15F 0.9800 . ?
N3 C155 1.04(4) . ?
N3 Sc2 2.293(17) . ?
C155 C156 1.60(6) . ?
C156 H15G 0.9800 . ?
C156 H15H 0.9800 . ?
C156 H15I 0.9800 . ?
N4 C157 1.12(3) . ?
N4 Na1 2.79(3) . ?
C157 C158 1.50(5) . ?
C158 H15J 0.9800 . ?
C158 H15K 0.9800 . ?
C158 H15L 0.9800 . ?
N5 C601 1.16(3) . ?
C601 C602 1.41(3) . ?
C602 H60D 0.9800 . ?
C602 H60E 0.9800 . ?
C602 H60F 0.9800 . ?
N6 C603 1.15(3) . ?
C603 C604 1.42(3) . ?
C604 H60G 0.9800 . ?
C604 H60H 0.9800 . ?
C604 H60I 0.9800 . ?
N7 C605 1.15(3) . ?
C605 C606 1.40(3) . ?
C606 H60J 0.9800 . ?
C606 H60K 0.9800 . ?
C606 H60L 0.9800 . ?
O1 Sc1 1.893(13) . ?
O2 Sc2 2.131(12) . ?
O2 Sc1 2.225(13) . ?
O3 Sc1 2.096(12) . ?
O3 Sc3 2.187(12) . ?
O4 Sc1 2.138(13) . ?
O4 Na1 2.690(17) . ?
O5 Sc2 2.114(13) . ?
O5 Sc3 2.232(12) . ?
O6 Sc3 1.903(14) . ?
O7 Sc3 2.161(12) . ?
O7 Na1 2.70(2) . ?
O8 Sc3 2.098(12) . ?
O8 Sc4 2.200(12) . ?
O9 Sc2 2.150(13) . ?
O9 Sc4 2.194(11) . ?
O10 Sc4 1.894(12) . ?
O11 Sc4 2.231(12) . ?
O11 Na1 2.734(17) . ?
O12 Sc4 2.073(13) . ?
O12 Sc1 2.235(13) . ?
O13 Sc4 2.004(12) . ?
O13 Sc1 2.030(12) . ?
O13 Sc3 2.060(12) . ?
O13 Sc2 2.116(12) . ?
Sc1 Sc3 3.337(5) . ?
Sc1 Sc4 3.341(5) . ?
Sc1 Sc2 3.381(5) . ?
Sc1 Na1 3.736(13) . ?
Sc2 Sc4 3.349(5) . ?
Sc2 Sc3 3.371(5) . ?
Sc3 Sc4 3.330(5) . ?
Sc3 Na1 3.736(15) . ?
Sc4 Na1 3.782(14) . ?

loop_
_geom_torsion_atom_site_label_1
_geom_torsion_atom_site_label_2
_geom_torsion_atom_site_label_3
_geom_torsion_atom_site_label_4
_geom_torsion
_geom_torsion_site_symmetry_1
_geom_torsion_site_symmetry_2
_geom_torsion_site_symmetry_3
_geom_torsion_site_symmetry_4
_geom_torsion_publ_flag
C6 C1 C2 C3 3(3) . . . . ?
O1 C1 C2 C3 -177.8(15) . . . . ?
C6 C1 C2 C44 -173.1(18) . . . . ?
O1 C1 C2 C44 7(3) . . . . ?
C1 C2 C3 C4 -2(3) . . . . ?
C44 C2 C3 C4 173.7(19) . . . . ?
C2 C3 C4 C5 1(3) . . . . ?
C2 C3 C4 C7 176.7(19) . . . . ?
C3 C4 C5 C6 -1(3) . . . . ?
C7 C4 C5 C6 -176.4(18) . . . . ?
O1 C1 C6 C5 178.1(15) . . . . ?
C2 C1 C6 C5 -2(3) . . . . ?
O1 C1 C6 C11 -3(3) . . . . ?
C2 C1 C6 C11 176.8(18) . . . . ?
C4 C5 C6 C1 1(3) . . . . ?
C4 C5 C6 C11 -177.8(19) . . . . ?
C5 C4 C7 C10 175(2) . . . . ?
C3 C4 C7 C10 -1(3) . . . . ?
C5 C4 C7 C8 -66(3) . . . . ?
C3 C4 C7 C8 119(2) . . . . ?
C5 C4 C7 C9 53(3) . . . . ?
C3 C4 C7 C9 -122(2) . . . . ?
C1 C6 C11 C13 76(2) . . . . ?
C5 C6 C11 C13 -105(2) . . . . ?
O4 C12 C13 C14 178.5(17) . . . . ?
C17 C12 C13 C14 -7(3) . . . . ?
O4 C12 C13 C11 -1(3) . . . . ?
C17 C12 C13 C11 173.5(19) . . . . ?
C6 C11 C13 C14 74(2) . . . . ?
C6 C11 C13 C12 -106(2) . . . . ?
C12 C13 C14 C15 2(3) . . . . ?
C11 C13 C14 C15 -178.6(19) . . . . ?
C13 C14 C15 C16 2(3) . . . . ?
C13 C14 C15 C18 -176(2) . . . . ?
C14 C15 C16 C17 0(3) . . . . ?
C18 C15 C16 C17 177(2) . . . . ?
C15 C16 C17 C22 174.9(19) . . . . ?
C15 C16 C17 C12 -4(3) . . . . ?
O4 C12 C17 C16 -177.1(16) . . . . ?
C13 C12 C17 C16 8(3) . . . . ?
O4 C12 C17 C22 4(3) . . . . ?
C13 C12 C17 C22 -171.0(19) . . . . ?
C14 C15 C18 C21 -178(2) . . . . ?
C16 C15 C18 C21 4(3) . . . . ?
C14 C15 C18 C19 -58(3) . . . . ?
C16 C15 C18 C19 125(2) . . . . ?
C14 C15 C18 C20 67(3) . . . . ?
C16 C15 C18 C20 -111(3) . . . . ?
C16 C17 C22 C24 -83(2) . . . . ?
C12 C17 C22 C24 96(2) . . . . ?
C28 C23 C24 C25 1(3) . . . . ?
O3 C23 C24 C25 175.3(16) . . . . ?
C28 C23 C24 C22 173.2(17) . . . . ?
O3 C23 C24 C22 -12(3) . . . . ?
C17 C22 C24 C25 89(2) . . . . ?
C17 C22 C24 C23 -83(2) . . . . ?
C23 C24 C25 C26 -5(3) . . . . ?
C22 C24 C25 C26 -177.2(18) . . . . ?
C24 C25 C26 C27 7(3) . . . . ?
C24 C25 C26 C29 -177(2) . . . . ?
C25 C26 C27 C28 -6(3) . . . . ?
C29 C26 C27 C28 178(2) . . . . ?
C26 C27 C28 C23 2(3) . . . . ?
C26 C27 C28 C33 176.1(19) . . . . ?
C24 C23 C28 C27 0(3) . . . . ?
O3 C23 C28 C27 -174.0(17) . . . . ?
C24 C23 C28 C33 -173.5(17) . . . . ?
O3 C23 C28 C33 12(3) . . . . ?
C25 C26 C29 C30 -126(2) . . . . ?
C27 C26 C29 C30 50(3) . . . . ?
C25 C26 C29 C31 116(3) . . . . ?
C27 C26 C29 C31 -67(3) . . . . ?
C25 C26 C29 C32 -2(3) . . . . ?
C27 C26 C29 C32 174(2) . . . . ?
C27 C28 C33 C35 -90(2) . . . . ?
C23 C28 C33 C35 84(2) . . . . ?
O2 C34 C35 C36 176.5(16) . . . . ?
C39 C34 C35 C36 -2(3) . . . . ?
O2 C34 C35 C33 -9(3) . . . . ?
C39 C34 C35 C33 172.4(16) . . . . ?
C28 C33 C35 C36 78(2) . . . . ?
C28 C33 C35 C34 -97(2) . . . . ?
C34 C35 C36 C37 1(3) . . . . ?
C33 C35 C36 C37 -173.7(18) . . . . ?
C35 C36 C37 C38 1(3) . . . . ?
C35 C36 C37 C40 -178.0(19) . . . . ?
C36 C37 C38 C39 -3(3) . . . . ?
C40 C37 C38 C39 176.6(19) . . . . ?
C37 C38 C39 C34 2(3) . . . . ?
C37 C38 C39 C44 177.5(17) . . . . ?
O2 C34 C39 C38 -177.9(16) . . . . ?
C35 C34 C39 C38 1(3) . . . . ?
O2 C34 C39 C44 7(3) . . . . ?
C35 C34 C39 C44 -174.8(17) . . . . ?
C36 C37 C40 C42 62(3) . . . . ?
C38 C37 C40 C42 -117(2) . . . . ?
C36 C37 C40 C43 -177(2) . . . . ?
C38 C37 C40 C43 4(3) . . . . ?
C36 C37 C40 C41 -58(3) . . . . ?
C38 C37 C40 C41 122(2) . . . . ?
C1 C2 C44 C39 -73(2) . . . . ?
C3 C2 C44 C39 111(2) . . . . ?
C38 C39 C44 C2 -75(2) . . . . ?
C34 C39 C44 C2 101(2) . . . . ?
O5 C51 C52 C53 176.5(15) . . . . ?
C56 C51 C52 C53 -2(3) . . . . ?
O5 C51 C52 C94 -7(2) . . . . ?
C56 C51 C52 C94 174.6(16) . . . . ?
C51 C52 C53 C54 1(3) . . . . ?
C94 C52 C53 C54 -175.6(16) . . . . ?
C52 C53 C54 C55 3(3) . . . . ?
C52 C53 C54 C57 -179.9(16) . . . . ?
C53 C54 C55 C56 -6(3) . . . . ?
C57 C54 C55 C56 177.1(17) . . . . ?
C52 C51 C56 C55 -1(2) . . . . ?
O5 C51 C56 C55 -179.0(14) . . . . ?
C52 C51 C56 C61 -172.4(16) . . . . ?
O5 C51 C56 C61 9(3) . . . . ?
C54 C55 C56 C51 5(3) . . . . ?
C54 C55 C56 C61 177.3(18) . . . . ?
C55 C54 C57 C60 30(3) . . . . ?
C53 C54 C57 C60 -148(2) . . . . ?
C55 C54 C57 C59 -93(3) . . . . ?
C53 C54 C57 C59 89(2) . . . . ?
C55 C54 C57 C58 137(2) . . . . ?
C53 C54 C57 C58 -40(2) . . . . ?
C51 C56 C61 C63 98(2) . . . . ?
C55 C56 C61 C63 -74(2) . . . . ?
O6 C62 C63 C64 -171(2) . . . . ?
C67 C62 C63 C64 1(3) . . . . ?
O6 C62 C63 C61 16(3) . . . . ?
C67 C62 C63 C61 -172.4(17) . . . . ?
C56 C61 C63 C64 106(3) . . . . ?
C56 C61 C63 C62 -80(2) . . . . ?
C62 C63 C64 C65 6(4) . . . . ?
C61 C63 C64 C65 179(2) . . . . ?
C63 C64 C65 C66 -16(4) . . . . ?
C63 C64 C65 C68 173(2) . . . . ?
C64 C65 C66 C67 19(4) . . . . ?
C68 C65 C66 C67 -171(2) . . . . ?
C65 C66 C67 C62 -11(4) . . . . ?
C65 C66 C67 C72 171(2) . . . . ?
O6 C62 C67 C66 173(2) . . . . ?
C63 C62 C67 C66 2(3) . . . . ?
O6 C62 C67 C72 -8(3) . . . . ?
C63 C62 C67 C72 -179.8(17) . . . . ?
C64 C65 C68 C70 -22(3) . . . . ?
C66 C65 C68 C70 166(3) . . . . ?
C64 C65 C68 C71 103(3) . . . . ?
C66 C65 C68 C71 -68(3) . . . . ?
C64 C65 C68 C69 -137(3) . . . . ?
C66 C65 C68 C69 51(3) . . . . ?
C66 C67 C72 C74 -100(3) . . . . ?
C62 C67 C72 C74 82(2) . . . . ?
C78 C73 C74 C75 3(3) . . . . ?
O7 C73 C74 C75 177.0(16) . . . . ?
C78 C73 C74 C72 176.6(17) . . . . ?
O7 C73 C74 C72 -10(3) . . . . ?
C67 C72 C74 C73 -104(2) . . . . ?
C67 C72 C74 C75 70(2) . . . . ?
C73 C74 C75 C76 -3(3) . . . . ?
C72 C74 C75 C76 -176.4(17) . . . . ?
C74 C75 C76 C77 2(3) . . . . ?
C74 C75 C76 C79 -178.8(18) . . . . ?
C75 C76 C77 C78 -3(3) . . . . ?
C79 C76 C77 C78 178.5(18) . . . . ?
C76 C77 C78 C73 3(3) . . . . ?
C76 C77 C78 C83 176.6(17) . . . . ?
C74 C73 C78 C77 -4(3) . . . . ?
O7 C73 C78 C77 -177.4(16) . . . . ?
C74 C73 C78 C83 -176.8(17) . . . . ?
O7 C73 C78 C83 9(3) . . . . ?
C75 C76 C79 C82 -171.4(19) . . . . ?
C77 C76 C79 C82 7(3) . . . . ?
C75 C76 C79 C80 -50(3) . . . . ?
C77 C76 C79 C80 129(2) . . . . ?
C75 C76 C79 C81 68(3) . . . . ?
C77 C76 C79 C81 -114(2) . . . . ?
C77 C78 C83 C85 -80(2) . . . . ?
C73 C78 C83 C85 93(2) . . . . ?
O8 C84 C85 C86 174.1(16) . . . . ?
C89 C84 C85 C86 -1(3) . . . . ?
O8 C84 C85 C83 -11(3) . . . . ?
C89 C84 C85 C83 173.7(19) . . . . ?
C78 C83 C85 C84 -84(2) . . . . ?
C78 C83 C85 C86 91(2) . . . . ?
C84 C85 C86 C87 2(3) . . . . ?
C83 C85 C86 C87 -173(2) . . . . ?
C85 C86 C87 C88 -2(3) . . . . ?
C85 C86 C87 C90 -176(2) . . . . ?
C86 C87 C88 C89 2(3) . . . . ?
C90 C87 C88 C89 175(2) . . . . ?
C87 C88 C89 C84 -1(3) . . . . ?
C87 C88 C89 C94 171.6(19) . . . . ?
C85 C84 C89 C88 1(3) . . . . ?
O8 C84 C89 C88 -174.4(17) . . . . ?
C85 C84 C89 C94 -172.1(18) . . . . ?
O8 C84 C89 C94 13(3) . . . . ?
C86 C87 C90 C93 100(3) . . . . ?
C88 C87 C90 C93 -74(3) . . . . ?
C86 C87 C90 C92 -22(3) . . . . ?
C88 C87 C90 C92 164(2) . . . . ?
C86 C87 C90 C91 -141(2) . . . . ?
C88 C87 C90 C91 46(3) . . . . ?
C88 C89 C94 C52 -87(2) . . . . ?
C84 C89 C94 C52 86(2) . . . . ?
C51 C52 C94 C89 -103(2) . . . . ?
C53 C52 C94 C89 74(2) . . . . ?
O9 C101 C102 C103 178.2(17) . . . . ?
C106 C101 C102 C103 -7(3) . . . . ?
O9 C101 C102 C144 -2(3) . . . . ?
C106 C101 C102 C144 173.0(16) . . . . ?
C101 C102 C103 C104 4(3) . . . . ?
C144 C102 C103 C104 -176.5(17) . . . . ?
C102 C103 C104 C105 2(3) . . . . ?
C102 C103 C104 C107 -179.3(19) . . . . ?
C103 C104 C105 C106 -4(3) . . . . ?
C107 C104 C105 C106 177.3(18) . . . . ?
O9 C101 C106 C105 179.6(16) . . . . ?
C102 C101 C106 C105 5(3) . . . . ?
O9 C101 C106 C111 3(3) . . . . ?
C102 C101 C106 C111 -171.3(17) . . . . ?
C104 C105 C106 C101 0(3) . . . . ?
C104 C105 C106 C111 176.9(17) . . . . ?
C105 C104 C107 C108 16(3) . . . . ?
C103 C104 C107 C108 -163.3(19) . . . . ?
C105 C104 C107 C110 -108(2) . . . . ?
C103 C104 C107 C110 73(2) . . . . ?
C105 C104 C107 C109 130(2) . . . . ?
C103 C104 C107 C109 -49(3) . . . . ?
C101 C106 C111 C113 102(2) . . . . ?
C105 C106 C111 C113 -75(2) . . . . ?
O10 C112 C113 C114 -172.4(18) . . . . ?
C117 C112 C113 C114 3(3) . . . . ?
O10 C112 C113 C111 3(3) . . . . ?
C117 C112 C113 C111 179.0(18) . . . . ?
C106 C111 C113 C112 -69(2) . . . . ?
C106 C111 C113 C114 106(2) . . . . ?
C112 C113 C114 C115 -4(3) . . . . ?
C111 C113 C114 C115 -179.6(19) . . . . ?
C113 C114 C115 C116 3(3) . . . . ?
C113 C114 C115 C118 175(2) . . . . ?
C114 C115 C116 C117 -1(3) . . . . ?
C118 C115 C116 C117 -174(2) . . . . ?
C115 C116 C117 C112 0(3) . . . . ?
C115 C116 C117 C122 -174(2) . . . . ?
O10 C112 C117 C116 174.3(18) . . . . ?
C113 C112 C117 C116 -2(3) . . . . ?
O10 C112 C117 C122 -11(3) . . . . ?
C113 C112 C117 C122 173.1(19) . . . . ?
C114 C115 C118 C121 -106(2) . . . . ?
C116 C115 C118 C121 66(2) . . . . ?
C114 C115 C118 C120 134(2) . . . . ?
C116 C115 C118 C120 -54(3) . . . . ?
C114 C115 C118 C119 15(3) . . . . ?
C116 C115 C118 C119 -173(2) . . . . ?
C116 C117 C122 C124 -107(2) . . . . ?
C112 C117 C122 C124 79(2) . . . . ?
C128 C123 C124 C125 -3(3) . . . . ?
O11 C123 C124 C125 178.9(15) . . . . ?
C128 C123 C124 C122 177.4(16) . . . . ?
O11 C123 C124 C122 -1(3) . . . . ?
C117 C122 C124 C123 -107(2) . . . . ?
C117 C122 C124 C125 73(2) . . . . ?
C123 C124 C125 C126 -1(3) . . . . ?
C122 C124 C125 C126 178.5(17) . . . . ?
C124 C125 C126 C127 4(3) . . . . ?
C124 C125 C126 C129 -176.2(18) . . . . ?
C125 C126 C127 C128 -2(3) . . . . ?
C129 C126 C127 C128 177.5(18) . . . . ?
C124 C123 C128 C127 4(3) . . . . ?
O11 C123 C128 C127 -177.6(15) . . . . ?
C124 C123 C128 C133 -171.6(15) . . . . ?
O11 C123 C128 C133 7(3) . . . . ?
C126 C127 C128 C123 -1(3) . . . . ?
C126 C127 C128 C133 174.5(17) . . . . ?
C127 C126 C129 C131 -106(3) . . . . ?
C125 C126 C129 C131 74(3) . . . . ?
C127 C126 C129 C132 15(3) . . . . ?
C125 C126 C129 C132 -165.1(19) . . . . ?
C127 C126 C129 C130 133(2) . . . . ?
C125 C126 C129 C130 -47(3) . . . . ?
C123 C128 C133 C135 95(2) . . . . ?
C127 C128 C133 C135 -81(2) . . . . ?
O12 C134 C135 C136 176.2(15) . . . . ?
C139 C134 C135 C136 0(3) . . . . ?
O12 C134 C135 C133 -10(3) . . . . ?
C139 C134 C135 C133 173.5(16) . . . . ?
C128 C133 C135 C134 -82(2) . . . . ?
C128 C133 C135 C136 92(2) . . . . ?
C134 C135 C136 C137 -3(3) . . . . ?
C133 C135 C136 C137 -176.7(19) . . . . ?
C135 C136 C137 C138 5(3) . . . . ?
C135 C136 C137 C140 -174(2) . . . . ?
C136 C137 C138 C139 -4(3) . . . . ?
C140 C137 C138 C139 174.8(19) . . . . ?
C137 C138 C139 C134 1(3) . . . . ?
C137 C138 C139 C144 176.6(17) . . . . ?
C135 C134 C139 C138 1(3) . . . . ?
O12 C134 C139 C138 -175.5(16) . . . . ?
C135 C134 C139 C144 -174.5(16) . . . . ?
O12 C134 C139 C144 9(2) . . . . ?
C136 C137 C140 C141 -168(2) . . . . ?
C138 C137 C140 C141 13(3) . . . . ?
C136 C137 C140 C142 -40(3) . . . . ?
C138 C137 C140 C142 141(2) . . . . ?
C136 C137 C140 C143 69(3) . . . . ?
C138 C137 C140 C143 -110(2) . . . . ?
C103 C102 C144 C139 74(2) . . . . ?
C101 C102 C144 C139 -107(2) . . . . ?
C138 C139 C144 C102 -88(2) . . . . ?
C134 C139 C144 C102 88.1(18) . . . . ?
C35 C34 O2 Sc2 -69(2) . . . . ?
C39 C34 O2 Sc2 110(2) . . . . ?
C35 C34 O2 Sc1 91.8(17) . . . . ?
C39 C34 O2 Sc1 -89.6(17) . . . . ?
C28 C23 O3 Sc1 -92(2) . . . . ?
C24 C23 O3 Sc1 93.6(18) . . . . ?
C28 C23 O3 Sc3 66.3(19) . . . . ?
C24 C23 O3 Sc3 -108.3(17) . . . . ?
C13 C12 O4 Sc1 80(2) . . . . ?
C17 C12 O4 Sc1 -95.2(17) . . . . ?
C13 C12 O4 Na1 -140.0(16) . . . . ?
C17 C12 O4 Na1 45(2) . . . . ?
C52 C51 O5 Sc2 -72(2) . . . . ?
C56 C51 O5 Sc2 106.1(19) . . . . ?
C52 C51 O5 Sc3 91.3(16) . . . . ?
C56 C51 O5 Sc3 -90.2(17) . . . . ?
C74 C73 O7 Sc3 88.7(18) . . . . ?
C78 C73 O7 Sc3 -97.3(17) . . . . ?
C74 C73 O7 Na1 -137.2(15) . . . . ?
C78 C73 O7 Na1 37(2) . . . . ?
C85 C84 O8 Sc3 92(2) . . . . ?
C89 C84 O8 Sc3 -93.0(19) . . . . ?
C85 C84 O8 Sc4 -112.7(16) . . . . ?
C89 C84 O8 Sc4 63(2) . . . . ?
C106 C101 O9 Sc2 111.6(18) . . . . ?
C102 C101 O9 Sc2 -74(2) . . . . ?
C106 C101 O9 Sc4 -87.2(19) . . . . ?
C102 C101 O9 Sc4 87.3(17) . . . . ?
C128 C123 O11 Sc4 -95.7(18) . . . . ?
C124 C123 O11 Sc4 82.8(18) . . . . ?
C128 C123 O11 Na1 37(2) . . . . ?
C124 C123 O11 Na1 -144.2(14) . . . . ?
C135 C134 O12 Sc4 93.0(19) . . . . ?
C139 C134 O12 Sc4 -90.4(19) . . . . ?
C135 C134 O12 Sc1 -108.0(17) . . . . ?
C139 C134 O12 Sc1 68.7(17) . . . . ?

loop_
_platon_squeeze_void_nr
_platon_squeeze_void_average_x
_platon_squeeze_void_average_y
_platon_squeeze_void_average_z
_platon_squeeze_void_volume
_platon_squeeze_void_count_electrons
_platon_squeeze_void_content
1 0.163 0.000 0.287 1207 230 ' '
2 0.334 0.000 0.787 1208 230 ' '
3 0.131 0.228 0.133 53 3 ' '
4 0.369 0.228 0.633 53 3 ' '
5 0.631 0.771 0.133 53 3 ' '
6 0.869 0.772 0.633 53 3 ' '
